data_7710530
loop_
_publ_author_name
'Dankert, Fabian'
'Fischer, Malte'
'Hering-Junghans, Christian'

_publ_section_title
;
 Modulating the reactivity of phosphanylidenephosphoranes towards water
 with Lewis acids
;
_journal_name_full 'Dalton Transactions'
_journal_paper_doi 10.1039/D2DT01575G
_journal_year 2022
_chemical_formula_moiety '4(C54 H68 Cl2 Ga P4), 4(Cl4 Ga)'
_chemical_formula_sum 'C54 H68 Cl6 Ga2 P4'
_chemical_formula_weight 1193.10
_space_group_crystal_system triclinic
_space_group_IT_number 2
_space_group_name_Hall '-P 1'
_space_group_name_H-M_alt 'P -1'
_atom_sites_solution_hydrogens geom
_atom_sites_solution_primary dual
_audit_creation_date 2022-03-07
_audit_creation_method
;
Olex2 1.3
(compiled 2020.11.12 svn.r5f609507 for OlexSys, GUI svn.r6226)
;
_audit_update_record
;
2022-04-14 deposited with the CCDC.	2022-06-23 downloaded from the CCDC.
;
_cell_angle_alpha 109.535(7)
_cell_angle_beta 97.030(7)
_cell_angle_gamma 90.092(7)
_cell_formula_units_Z 4
_cell_length_a 12.9253(12)
_cell_length_b 21.2504(19)
_cell_length_c 24.984(2)
_cell_measurement_reflns_used 13037
_cell_measurement_temperature 150
_cell_measurement_theta_max 28.27
_cell_measurement_theta_min 1.53
_cell_volume 6412.0(10)
_computing_cell_refinement
;
X-Area Recipe 1.37.0.0 (STOE, 2021)
;
_computing_data_collection
;
X-Area WinXpose 2.0.22.0 (STOE, 2016)
;
_computing_data_reduction
;
X-Area Integrate 2.5.1.0 (STOE, 2021)
X-Area LANA 2.6.2.0 (STOE, 2021)
;
_computing_molecular_graphics 'Olex2 1.3 (Dolomanov et al., 2009)'
_computing_publication_material
;
STOE & Cie GmbH, X-Area, software package for collecting single-crystal or
multi-domain crystal data on STOE area-detector diffractometers, for image 
processing, for the correction and scaling of reflection intensities and 
for outlier rejection, version 2.0, Darmstadt 2021
;
_computing_structure_refinement 'XL  (Sheldrick, 2008)'
_computing_structure_solution 'SHELXT 2014/4 (Sheldrick, 2014)'
_diffrn_ambient_temperature 150
_diffrn_detector 'image plate (34 cm diameter)'
_diffrn_detector_area_resol_mean 6.67
_diffrn_detector_type 'STOE Imaging Plate'
_diffrn_measured_fraction_theta_full 1.000
_diffrn_measured_fraction_theta_max 1.000
_diffrn_measurement_details
;
 329 frames, detector distance = 110 mm
;
_diffrn_measurement_device '2-circle diffractometer'
_diffrn_measurement_device_type 'STOE IPDS II'
_diffrn_measurement_method 'rotation method, \w scans'
_diffrn_radiation_collimation '0.5 mm diameter, monocapillary'
_diffrn_radiation_monochromator 'plane graphite'
_diffrn_radiation_polarisn_norm 0
_diffrn_radiation_probe x-ray
_diffrn_radiation_type 'Mo K\a'
_diffrn_radiation_wavelength 0.71073
_diffrn_reflns_av_R_equivalents 0.0798
_diffrn_reflns_av_unetI/netI 0.1210
_diffrn_reflns_Laue_measured_fraction_full 1.000
_diffrn_reflns_Laue_measured_fraction_max 1.000
_diffrn_reflns_limit_h_max 15
_diffrn_reflns_limit_h_min -15
_diffrn_reflns_limit_k_max 25
_diffrn_reflns_limit_k_min -25
_diffrn_reflns_limit_l_max 30
_diffrn_reflns_limit_l_min -30
_diffrn_reflns_number 71835
_diffrn_reflns_point_group_measured_fraction_full 1.000
_diffrn_reflns_point_group_measured_fraction_max 1.000
_diffrn_reflns_theta_full 25.242
_diffrn_reflns_theta_max 25.500
_diffrn_reflns_theta_min 1.548
_diffrn_source 'sealed X-ray tube, 12 x 0.4 mm long-fine focus'
_diffrn_source_current 30
_diffrn_source_power 1.500
_diffrn_source_voltage 50
_exptl_absorpt_coefficient_mu 1.221
_exptl_absorpt_correction_T_max 0.4878
_exptl_absorpt_correction_T_min 0.4283
_exptl_absorpt_correction_type multi-scan
_exptl_absorpt_process_details
;
STOE LANA, absorption correction by scaling of reflection intensities.
J. Koziskova, F. Hahn, J. Richter, J. Kozisek, "Comparison of different
absorption corrections on the model structure of tetrakis(\m~2~-acetato)-
diaqua-di-copper(II)", Acta Chimica Slovaca, vol. 9, no. 2, 2016, pp. 136 - 140.
Afterwards a spherical absorption correction was performed within STOE LANA.
;
_exptl_crystal_colour colourless
_exptl_crystal_colour_primary colourless
_exptl_crystal_density_diffrn 1.236
_exptl_crystal_density_method 'not measured'
_exptl_crystal_description plate
_exptl_crystal_F_000 2464
_exptl_crystal_size_max 0.2
_exptl_crystal_size_mid 0.18
_exptl_crystal_size_min 0.1
_exptl_crystal_size_rad 0.078
_refine_diff_density_max 0.967
_refine_diff_density_min -0.645
_refine_diff_density_rms 0.093
_refine_ls_extinction_method none
_refine_ls_goodness_of_fit_ref 0.873
_refine_ls_hydrogen_treatment constr
_refine_ls_matrix_type full
_refine_ls_number_parameters 1147
_refine_ls_number_reflns 23897
_refine_ls_number_restraints 189
_refine_ls_restrained_S_all 0.896
_refine_ls_R_factor_all 0.1467
_refine_ls_R_factor_gt 0.0691
_refine_ls_shift/su_max 0.001
_refine_ls_shift/su_mean 0.000
_refine_ls_structure_factor_coef Fsqd
_refine_ls_weighting_details 'w=1/[\s^2^(Fo^2^)+(0.0953P)^2^] where P=(Fo^2^+2Fc^2^)/3'
_refine_ls_weighting_scheme calc
_refine_ls_wR_factor_gt 0.1642
_refine_ls_wR_factor_ref 0.1839
_reflns_d_resolution_high 0.756
_reflns_d_resolution_low 13.157
_reflns_Friedel_coverage 0.000
_reflns_limit_h_max 17
_reflns_limit_h_min -17
_reflns_limit_k_max 28
_reflns_limit_k_min -28
_reflns_limit_l_max 32
_reflns_limit_l_min -32
_reflns_number_gt 11059
_reflns_number_total 23897
_reflns_threshold_expression I>4u(I)
_cod_data_source_file d2dt01575g2.cif
_cod_data_source_block ks1572_cmpd_9MesTer
_cod_database_code 7710530
_shelx_shelxl_version_number 2014/7
_shelx_space_group_comment
;
The symmetry employed for this shelxl refinement is uniquely defined
by the following loop, which should always be used as a source of
symmetry information in preference to the above space-group names.
They are only intended as comments.
;
_shelx_estimated_absorpt_t_max 0.888
_shelx_estimated_absorpt_t_min 0.792
_olex2_refinement_description
;
1. Fixed Uiso
 At 1.2 times of:
  All C(H) groups
 At 1.5 times of:
  All C(H,H,H) groups
2. Uiso/Uaniso restraints and constraints
C83 \\sim C82 \\sim C81 \\sim C89 \\sim C87 \\sim C88 \\sim C92 \\sim C93 \\sim
C27 \\sim C28 \\sim C29 \\sim C3 \\sim C4 \\sim C5 \\sim C23 \\sim C18 \\sim
C19 \\sim C20 \\sim C24: within 2A with sigma of 0.01 and sigma for terminal
atoms of 0.02 within 2A
Uanis(C83) \\sim Ueq, Uanis(C82) \\sim Ueq, Uanis(C81) \\sim Ueq, Uanis(C27)
\\sim Ueq, Uanis(C28) \\sim Ueq, Uanis(C29) \\sim Ueq, Uanis(C3) \\sim Ueq,
Uanis(C4) \\sim Ueq, Uanis(C5) \\sim Ueq: with sigma of 0.01 and sigma for
terminal atoms of 0.02
3. Rigid body (RIGU) restrains
 C83, C82, C81, C89, C87, C88, C92, C93, C27, C28, C29, C3, C4, C5, C23, C18,
 C19, C20, C24
 with sigma for 1-2 distances of 0.01 and sigma for 1-3 distances of 2
4.a Me refined with riding coordinates:
 C76(H76A,H76B,H76C), C38(H38A,H38B,H38C), C15(H15A,H15B,H15C), C48(H48A,H48B,
 H48C), C68(H68A,H68B,H68C), C92(H92A,H92B,H92C)
4.b Aromatic/amide H refined with riding coordinates:
 C20(H20), C18(H18), C35(H35), C87(H87), C89(H89), C5(H5), C4(H4), C3(H3),
 C11(H11), C96(H96), C98(H98), C65(H65), C57(H57), C58(H58), C59(H59), C72(H72),
  C9(H9), C63(H63), C33(H33), C83(H83), C82(H82), C81(H81), C44(H44), C74(H74),
 C42(H42), C29(H29), C27(H27), C28(H28)
4.c Fitted hexagon refined as free rotating group:
 C16(C21,C20,C19,C18,C17), C85(C86,C87,C88,C89,C90), C1(C6,C5,C4,C3,C2),
 C97(C96,C95,C94,C99,C98), C55(C56,C57,C58,C59,C60), C79(C84,C83,C82,C81,C80)
4.d Idealised Me refined as rotating group:
 C49(H49A,H49B,H49C), C51(H51A,H51B,H51C), C54(H54A,H54B,H54C), C108(H10A,H10B,
 H10C), C104(H10D,H10E,H10F), C106(H10G,H10H,H10I), C22(H22A,H22B,H22C),
 C67(H67A,H67B,H67C), C52(H52A,H52B,H52C), C50(H50A,H50B,H50C), C103(H10J,H10K,
 H10L), C107(H10M,H10N,H10O), C105(H10P,H10Q,H10R), C53(H53A,H53B,H53C),
 C77(H77A,H77B,H77C), C91(H91A,H91B,H91C), C101(H10S,H10T,H10U), C69(H69A,H69B,
 H69C), C39(H39A,H39B,H39C), C46(H46A,H46B,H46C), C37(H37A,H37B,H37C), C13(H13A,
 H13B,H13C), C102(H10V,H10W,H10X), C75(H75A,H75B,H75C), C14(H14A,H14B,H14C),
 C24(H24A,H24B,H24C), C100(H10Y,H,HA), C47(H47A,H47B,H47C), C23(H23A,H23B,H23C),
  C93(H93A,H93B,H93C)
;
_smtbx_masks_void_probe_radius 1.2
_smtbx_masks_void_truncation_radius 1.2
_olex2_submission_special_instructions 'No special instructions were received'
_stoe_detector_distance '110.0 mm'
_stoe_detector_pixelsize_x '0.150 mm'
_stoe_detector_pixelsize_y '0.150 mm'
_stoe_detector_size_x '34.0 cm'
_stoe_detector_size_y '34.0 cm'
_stoe_evaluation_integration_a 12.0
_stoe_evaluation_integration_b 0.0
_stoe_evaluation_integration_ems 0.012
_stoe_evaluation_lana_bis_l_even_max -
_stoe_evaluation_lana_bis_l_odd_max -
_stoe_evaluation_lana_bos_l_even_max 4
_stoe_evaluation_lana_bos_l_odd_max 1
_stoe_evaluation_lana_completeness 98.7
_stoe_evaluation_lana_dxs_max_order -
_stoe_evaluation_lana_dys_max_order -
_stoe_evaluation_lana_fs_max_order 3
_stoe_evaluation_lana_max_2theta_available 56.1
_stoe_evaluation_lana_max_2theta_desired 56.1
_stoe_evaluation_lana_mean_redundancy 3.0
_stoe_evaluation_lana_number_refls_after_or 92211
_stoe_evaluation_lana_number_refls_outliers 9446
_stoe_evaluation_lana_number_refls_total 101657
_stoe_evaluation_lana_number_refls_unique 30677
_stoe_evaluation_lana_number_refls_written 92211
_stoe_evaluation_lana_or_c1 0.035
_stoe_evaluation_lana_or_c2 0
_stoe_evaluation_lana_or_c3 0
_stoe_evaluation_lana_or_c4 0.7
_stoe_evaluation_lana_point_group -1
_stoe_evaluation_lana_table
;
#----------------------------------------------------------------------------
2Theta           5.6   11.6   17.6   23.6   29.6   35.6   41.6   47.6   53.6
#----------------------------------------------------------------------------
<Resolution>    6.14   3.37   2.28   1.72   1.38   1.16   1.00   0.88   0.79
N(total)         447   1723   3924   6750  10274  14155  18717  22823  22844
<Redundancy>     2.7    2.8    2.9    2.9    3.0    3.0    3.0    3.1    3.0
Complet. [%%]   100.0  100.0  100.0  100.0  100.0  100.0  100.0  100.0   94.7
<I/sigma>      102.7   58.3   22.3   16.4    6.3    3.4    1.7    0.7    0.2
R(int)         0.015  0.019  0.025  0.029  0.062  0.105  0.187  0.378  0.614
#----------------------------------------------------------------------------
;
_stoe_measurement_identifier ks1572
_stoe_measurement_max_exposure_per_frame '1200.0 s'
_stoe_measurement_mean_exposure_per_frame '1200.0 s'
_stoe_measurement_min_exposure_per_frame '1200.0 s'
_stoe_measurement_total_exposure_time '109.7 h'
_stoe_measurement_total_frame_number 329
_stoe_measurement_total_run_number 2
_stoe_measurement_tube_power '1.5 kW'

loop_
_space_group_symop_operation_xyz
'x, y, z'
'-x, -y, -z'

loop_
_atom_site_label
_atom_site_type_symbol
_atom_site_fract_x
_atom_site_fract_y
_atom_site_fract_z
_atom_site_U_iso_or_equiv
_atom_site_adp_type
_atom_site_occupancy
_atom_site_site_symmetry_order
_atom_site_calc_flag
_atom_site_refinement_flags_posn
_atom_site_refinement_flags_adp
_atom_site_refinement_flags_occupancy
_atom_site_disorder_assembly
_atom_site_disorder_group
Ga3 Ga 0.54263(6) 0.18723(3) 0.97621(3) 0.04180(18) Uani 1 1 d . . . . .
Ga1 Ga 0.94296(6) 0.31102(3) 0.50584(3) 0.04302(19) Uani 1 1 d . . . . .
Ga2 Ga 0.84725(7) 0.07192(4) 0.68582(3) 0.0577(2) Uani 1 1 d . . . . .
Ga4 Ga 0.64749(7) 0.44638(4) 0.80640(3) 0.0631(2) Uani 1 1 d . . . . .
P1 P 1.02358(13) 0.29086(7) 0.58980(6) 0.0403(4) Uani 1 1 d . . . . .
P5 P 0.46707(13) 0.21762(7) 0.89644(6) 0.0388(4) Uani 1 1 d . . . . .
P7 P 0.66485(13) 0.27945(8) 1.02585(6) 0.0398(4) Uani 1 1 d . . . . .
P3 P 0.82604(13) 0.21543(7) 0.45892(6) 0.0390(4) Uani 1 1 d . . . . .
P4 P 0.93088(14) 0.13691(8) 0.42488(7) 0.0432(4) Uani 1 1 d . . . . .
Cl8 Cl 0.63449(14) 0.09774(8) 0.96017(7) 0.0526(4) Uani 1 1 d . . . . .
Cl1 Cl 1.07649(14) 0.32441(8) 0.46390(7) 0.0549(4) Uani 1 1 d . . . . .
P2 P 0.90375(13) 0.31366(8) 0.64590(7) 0.0437(4) Uani 1 1 d . . . . .
Cl7 Cl 0.41062(13) 0.17456(8) 1.01913(7) 0.0527(4) Uani 1 1 d . . . . .
P6 P 0.58993(13) 0.20134(8) 0.84254(7) 0.0431(4) Uani 1 1 d . . . . .
Cl2 Cl 0.84492(15) 0.39684(8) 0.51577(7) 0.0578(5) Uani 1 1 d . . . . .
P8 P 0.56477(14) 0.35934(8) 1.06315(7) 0.0471(4) Uani 1 1 d . . . . .
Cl11 Cl 0.94993(16) 0.06932(9) 0.62205(8) 0.0696(5) Uani 1 1 d . . . . .
Cl6 Cl 0.55667(17) 0.44344(10) 0.87400(9) 0.0801(6) Uani 1 1 d . . . . .
Cl12 Cl 0.8515(2) 0.17355(9) 0.74487(8) 0.0876(7) Uani 1 1 d . . . . .
Cl9 Cl 0.9032(2) 0.00558(10) 0.73064(10) 0.0927(7) Uani 1 1 d . . . . .
Cl10 Cl 0.68873(18) 0.04208(15) 0.64557(10) 0.1060(8) Uani 1 1 d . . . . .
Cl4 Cl 0.6648(3) 0.34525(10) 0.75232(10) 0.1167(11) Uani 1 1 d . . . . .
Cl5 Cl 0.8012(2) 0.49093(17) 0.84374(11) 0.1249(10) Uani 1 1 d . . . . .
Cl3 Cl 0.5704(3) 0.50492(14) 0.76042(13) 0.1383(12) Uani 1 1 d . . . . .
C70 C 0.2632(5) 0.2864(3) 0.9031(3) 0.0457(16) Uani 1 1 d . . . . .
C71 C 0.2875(5) 0.3379(3) 0.8825(3) 0.0477(16) Uani 1 1 d . . . . .
C16 C 0.8273(3) 0.2168(2) 0.31903(17) 0.0462(16) Uani 1 1 d G . . . .
C21 C 0.8431(4) 0.15458(17) 0.27981(18) 0.062(2) Uani 1 1 d G . . . .
C20 C 0.9343(5) 0.1440(2) 0.25438(16) 0.075(2) Uani 1 1 d G U . . .
H20 H 0.9448 0.1024 0.2281 0.090 Uiso 1 1 calc R U . . .
C19 C 1.0097(3) 0.1955(3) 0.2682(2) 0.079(2) Uani 1 1 d G U . . .
C18 C 0.9939(3) 0.2577(2) 0.3074(2) 0.0671(19) Uani 1 1 d G U . . .
H18 H 1.0444 0.2923 0.3166 0.080 Uiso 1 1 calc R U . . .
C17 C 0.9027(3) 0.26836(15) 0.33281(16) 0.0424(15) Uani 1 1 d G . . . .
C7 C 0.6025(5) 0.2254(3) 0.4787(3) 0.0497(16) Uani 1 1 d . . . . .
C35 C 1.2172(5) 0.1136(3) 0.5860(3) 0.0515(17) Uani 1 1 d . . . . .
H35 H 1.2014 0.0857 0.6060 0.062 Uiso 1 1 calc R U . . .
C34 C 1.2482(5) 0.0867(3) 0.5333(3) 0.0508(17) Uani 1 1 d . . . . .
C49 C 1.0422(5) 0.1511(3) 0.3948(3) 0.0487(16) Uani 1 1 d . . . . .
H49A H 1.0206 0.1646 0.3623 0.073 Uiso 1 1 calc R U . . .
H49B H 1.0792 0.1106 0.3829 0.073 Uiso 1 1 calc R U . . .
H49C H 1.0870 0.1856 0.4229 0.073 Uiso 1 1 calc R U . . .
C85 C 0.6575(3) 0.2650(2) 1.16102(18) 0.0448(15) Uani 1 1 d G . . . .
C86 C 0.6410(5) 0.32545(18) 1.20242(19) 0.079(3) Uani 1 1 d G . . . .
C87 C 0.5496(5) 0.3338(2) 1.22763(18) 0.110(3) Uani 1 1 d G U . . .
H87 H 0.5386 0.3742 1.2553 0.132 Uiso 1 1 calc R U . . .
C88 C 0.4747(4) 0.2816(3) 1.2114(2) 0.106(3) Uani 1 1 d G U . . .
C89 C 0.4911(3) 0.2211(3) 1.1700(2) 0.087(3) Uani 1 1 d G U . . .
H89 H 0.4409 0.1862 1.1592 0.104 Uiso 1 1 calc R U . . .
C90 C 0.5825(3) 0.21281(17) 1.14483(16) 0.0467(16) Uani 1 1 d G . . . .
C8 C 0.5895(5) 0.2798(3) 0.5270(3) 0.0544(18) Uani 1 1 d . . . . .
C10 C 0.5513(5) 0.2032(4) 0.5765(3) 0.0586(19) Uani 1 1 d . . . . .
C61 C 0.4098(6) 0.0581(3) 0.7983(3) 0.0581(19) Uani 1 1 d . . . . .
C64 C 0.5570(6) -0.0404(3) 0.7695(3) 0.0570(18) Uani 1 1 d . . . . .
C51 C 0.9795(6) 0.1145(3) 0.4858(2) 0.0516(17) Uani 1 1 d . . . . .
H51A H 1.0230 0.1508 0.5128 0.077 Uiso 1 1 calc R U . . .
H51B H 1.0197 0.0754 0.4739 0.077 Uiso 1 1 calc R U . . .
H51C H 0.9221 0.1053 0.5035 0.077 Uiso 1 1 calc R U . . .
C32 C 1.2646(5) 0.1973(3) 0.5262(3) 0.0507(17) Uani 1 1 d . . . . .
C54 C 0.8195(5) 0.2398(3) 0.6175(3) 0.0486(16) Uani 1 1 d . . . . .
H54A H 0.7876 0.2358 0.5797 0.073 Uiso 1 1 calc R U . . .
H54B H 0.7663 0.2427 0.6418 0.073 Uiso 1 1 calc R U . . .
H54C H 0.8595 0.2013 0.6159 0.073 Uiso 1 1 calc R U . . .
C1 C 0.7228(3) 0.2251(2) 0.40356(16) 0.0451(15) Uani 1 1 d G . . . .
C6 C 0.7325(3) 0.2293(3) 0.35002(17) 0.0551(18) Uani 1 1 d G . . . .
C5 C 0.6462(4) 0.2425(3) 0.31707(16) 0.092(2) Uani 1 1 d G U . . .
H5 H 0.6527 0.2453 0.2812 0.110 Uiso 1 1 calc R U . . .
C4 C 0.5502(3) 0.2516(3) 0.3377(2) 0.105(3) Uani 1 1 d G U . . .
H4 H 0.4925 0.2604 0.3156 0.126 Uiso 1 1 calc R U . . .
C3 C 0.5405(3) 0.2474(3) 0.3912(2) 0.093(2) Uani 1 1 d G U . . .
H3 H 0.4763 0.2535 0.4050 0.111 Uiso 1 1 calc R U . . .
C2 C 0.6268(3) 0.2342(3) 0.42415(15) 0.0614(19) Uani 1 1 d G . . . .
C12 C 0.5820(5) 0.1603(4) 0.4785(3) 0.0531(17) Uani 1 1 d . . . . .
C78 C 0.2284(5) 0.3032(3) 0.9562(3) 0.0524(17) Uani 1 1 d . . . . .
C62 C 0.4416(6) 0.0381(3) 0.7430(3) 0.0567(18) Uani 1 1 d . . . . .
C11 C 0.5583(5) 0.1511(3) 0.5272(3) 0.0527(17) Uani 1 1 d . . . . .
H11 H 0.5464 0.1077 0.5267 0.063 Uiso 1 1 calc R U . . .
C36 C 1.2086(5) 0.1826(4) 0.6106(3) 0.0564(19) Uani 1 1 d . . . . .
C66 C 0.4441(5) 0.0250(3) 0.8364(3) 0.0532(18) Uani 1 1 d . . . . .
C108 C 0.6755(5) 0.2741(3) 0.8750(3) 0.0460(15) Uani 1 1 d . . . . .
H10A H 0.6386 0.3130 0.8743 0.069 Uiso 1 1 calc R U . . .
H10B H 0.7341 0.2702 0.8541 0.069 Uiso 1 1 calc R U . . .
H10C H 0.6996 0.2780 0.9139 0.069 Uiso 1 1 calc R U . . .
C97 C 0.9473(4) 0.3167(2) 0.92148(16) 0.0563(18) Uani 1 1 d G . . . .
C96 C 0.9419(4) 0.3661(2) 0.9741(2) 0.066(2) Uani 1 1 d G . . . .
H96 H 0.9559 0.4107 0.9786 0.079 Uiso 1 1 calc R U . . .
C95 C 0.9158(4) 0.3488(3) 1.01986(15) 0.072(2) Uani 1 1 d G . . . .
C94 C 0.8950(4) 0.2822(3) 1.01305(17) 0.067(2) Uani 1 1 d G . . . .
C99 C 0.9004(4) 0.2328(2) 0.9604(2) 0.062(2) Uani 1 1 d G . . . .
C98 C 0.9265(3) 0.2501(2) 0.91467(15) 0.0574(18) Uani 1 1 d G . . . .
H98 H 0.9300 0.2171 0.8795 0.069 Uiso 1 1 calc R U . . .
C65 C 0.5180(5) -0.0236(3) 0.8212(3) 0.0566(18) Uani 1 1 d . . . . .
H65 H 0.5416 -0.0454 0.8467 0.068 Uiso 1 1 calc R U . . .
C31 C 1.2293(5) 0.2253(3) 0.5809(3) 0.0525(18) Uani 1 1 d . . . . .
C45 C 1.0334(6) 0.4915(3) 0.6396(3) 0.0589(19) Uani 1 1 d . . . . .
C55 C 0.3424(3) 0.17361(19) 0.85357(17) 0.0476(16) Uani 1 1 d G . . . .
C56 C 0.2585(3) 0.21489(16) 0.86387(17) 0.0505(16) Uani 1 1 d G . . . .
C57 C 0.1601(3) 0.1922(2) 0.8340(2) 0.073(2) Uani 1 1 d G . . . .
H57 H 0.1040 0.2198 0.8409 0.088 Uiso 1 1 calc R U . . .
C58 C 0.1456(3) 0.1282(2) 0.7938(2) 0.097(3) Uani 1 1 d G . . . .
H58 H 0.0798 0.1130 0.7739 0.116 Uiso 1 1 calc R U . . .
C59 C 0.2295(3) 0.08690(17) 0.7835(2) 0.078(3) Uani 1 1 d G . . . .
H59 H 0.2198 0.0441 0.7567 0.094 Uiso 1 1 calc R U . . .
C60 C 0.3279(3) 0.10961(18) 0.81340(19) 0.0517(17) Uani 1 1 d G . . . .
C104 C 0.5178(5) 0.3889(3) 1.0056(3) 0.0553(18) Uani 1 1 d . . . . .
H10D H 0.5759 0.4042 0.9919 0.083 Uiso 1 1 calc R U . . .
H10E H 0.4727 0.4251 1.0191 0.083 Uiso 1 1 calc R U . . .
H10F H 0.4798 0.3532 0.9749 0.083 Uiso 1 1 calc R U . . .
C72 C 0.2808(6) 0.4029(3) 0.9156(3) 0.0553(18) Uani 1 1 d . . . . .
H72 H 0.3011 0.4365 0.9024 0.066 Uiso 1 1 calc R U . . .
C9 C 0.5692(5) 0.2663(4) 0.5756(3) 0.063(2) Uani 1 1 d . . . . .
H9 H 0.5676 0.3021 0.6093 0.076 Uiso 1 1 calc R U . . .
C25 C 1.1474(5) 0.3398(3) 0.6213(3) 0.0571(18) Uani 1 1 d . . . . .
C63 C 0.5165(6) -0.0099(3) 0.7311(3) 0.065(2) Uani 1 1 d . . . . .
H63 H 0.5404 -0.0221 0.6956 0.078 Uiso 1 1 calc R U . . .
C106 C 0.6684(5) 0.1307(3) 0.8345(3) 0.0557(18) Uani 1 1 d . . . . .
H10G H 0.6993 0.1311 0.8716 0.084 Uiso 1 1 calc R U . . .
H10H H 0.7224 0.1326 0.8119 0.084 Uiso 1 1 calc R U . . .
H10I H 0.6258 0.0905 0.8158 0.084 Uiso 1 1 calc R U . . .
C22 C 0.8782(6) 0.3381(3) 0.3669(3) 0.067(2) Uani 1 1 d . . . . .
H22A H 0.8304 0.3557 0.3435 0.101 Uiso 1 1 calc R U . . .
H22B H 0.9414 0.3657 0.3793 0.101 Uiso 1 1 calc R U . . .
H22C H 0.8472 0.3376 0.3997 0.101 Uiso 1 1 calc R U . . .
C33 C 1.2698(5) 0.1289(3) 0.5041(3) 0.0540(18) Uani 1 1 d . . . . .
H33 H 1.2889 0.1102 0.4676 0.065 Uiso 1 1 calc R U . . .
C67 C 0.3926(6) 0.0333(3) 0.8890(3) 0.066(2) Uani 1 1 d . . . . .
H67A H 0.3305 0.0048 0.8788 0.098 Uiso 1 1 calc R U . . .
H67B H 0.3748 0.0790 0.9053 0.098 Uiso 1 1 calc R U . . .
H67C H 0.4397 0.0213 0.9165 0.098 Uiso 1 1 calc R U . . .
C79 C 0.7660(3) 0.2669(3) 1.08080(18) 0.0526(17) Uani 1 1 d G . . . .
C84 C 0.7540(3) 0.2563(3) 1.1317(2) 0.069(2) Uani 1 1 d G . . . .
C83 C 0.8390(5) 0.2395(4) 1.1632(2) 0.129(3) Uani 1 1 d G U . . .
H83 H 0.8309 0.2323 1.1972 0.154 Uiso 1 1 calc R U . . .
C82 C 0.9361(4) 0.2334(4) 1.1438(3) 0.144(3) Uani 1 1 d G U . . .
H82 H 0.9930 0.2221 1.1649 0.172 Uiso 1 1 calc R U . . .
C81 C 0.9481(3) 0.2440(4) 1.0930(3) 0.138(3) Uani 1 1 d G U . . .
H81 H 1.0131 0.2399 1.0800 0.166 Uiso 1 1 calc R U . . .
C80 C 0.8631(4) 0.2608(3) 1.06144(19) 0.091(3) Uani 1 1 d G . . . .
C52 C 0.8229(5) 0.3832(3) 0.6514(3) 0.0581(18) Uani 1 1 d . . . . .
H52A H 0.8658 0.4237 0.6639 0.087 Uiso 1 1 calc R U . . .
H52B H 0.7753 0.3856 0.6786 0.087 Uiso 1 1 calc R U . . .
H52C H 0.7842 0.3777 0.6146 0.087 Uiso 1 1 calc R U . . .
C44 C 0.9601(6) 0.5374(3) 0.6622(3) 0.071(2) Uani 1 1 d . . . . .
H44 H 0.9245 0.5591 0.6393 0.085 Uiso 1 1 calc R U . . .
C73 C 0.2449(6) 0.4204(3) 0.9682(3) 0.059(2) Uani 1 1 d . . . . .
C50 C 0.8588(6) 0.0639(3) 0.3747(3) 0.0537(18) Uani 1 1 d . . . . .
H50A H 0.8077 0.0492 0.3934 0.081 Uiso 1 1 calc R U . . .
H50B H 0.9059 0.0289 0.3613 0.081 Uiso 1 1 calc R U . . .
H50C H 0.8243 0.0748 0.3429 0.081 Uiso 1 1 calc R U . . .
C103 C 0.6412(6) 0.4280(3) 1.1151(3) 0.0597(19) Uani 1 1 d . . . . .
H10J H 0.6721 0.4145 1.1462 0.090 Uiso 1 1 calc R U . . .
H10K H 0.5973 0.4647 1.1292 0.090 Uiso 1 1 calc R U . . .
H10L H 0.6953 0.4416 1.0976 0.090 Uiso 1 1 calc R U . . .
C40 C 1.0834(6) 0.4571(3) 0.6749(3) 0.061(2) Uani 1 1 d . . . . .
C74 C 0.2216(5) 0.3712(4) 0.9894(3) 0.0560(18) Uani 1 1 d . . . . .
H74 H 0.2013 0.3825 1.0258 0.067 Uiso 1 1 calc R U . . .
C107 C 0.5417(5) 0.2024(3) 0.7730(2) 0.0528(17) Uani 1 1 d . . . . .
H10M H 0.4850 0.1697 0.7565 0.079 Uiso 1 1 calc R U . . .
H10N H 0.5966 0.1921 0.7492 0.079 Uiso 1 1 calc R U . . .
H10O H 0.5176 0.2460 0.7759 0.079 Uiso 1 1 calc R U . . .
C76 C 0.3224(6) 0.3220(3) 0.8249(3) 0.0599(19) Uani 1 1 d . . . . .
H76A H 0.3230 0.2744 0.8070 0.090 Uiso 1 1 calc R U . . .
H76B H 0.2753 0.3402 0.8016 0.090 Uiso 1 1 calc R U . . .
H76C H 0.3914 0.3413 0.8290 0.090 Uiso 1 1 calc R U . . .
C105 C 0.4519(6) 0.3447(3) 1.0934(3) 0.0604(19) Uani 1 1 d . . . . .
H10P H 0.4042 0.3132 1.0642 0.091 Uiso 1 1 calc R U . . .
H10Q H 0.4182 0.3860 1.1085 0.091 Uiso 1 1 calc R U . . .
H10R H 0.4727 0.3272 1.1236 0.091 Uiso 1 1 calc R U . . .
C43 C 0.9386(7) 0.5518(3) 0.7190(4) 0.074(2) Uani 1 1 d . . . . .
C53 C 0.9531(6) 0.3195(3) 0.7185(2) 0.0564(18) Uani 1 1 d . . . . .
H53A H 0.9860 0.2789 0.7182 0.085 Uiso 1 1 calc R U . . .
H53B H 0.8964 0.3262 0.7410 0.085 Uiso 1 1 calc R U . . .
H53C H 1.0031 0.3565 0.7348 0.085 Uiso 1 1 calc R U . . .
C77 C 0.1909(6) 0.2504(4) 0.9789(4) 0.076(2) Uani 1 1 d . . . . .
H77A H 0.2005 0.2675 1.0200 0.114 Uiso 1 1 calc R U . . .
H77B H 0.2303 0.2112 0.9659 0.114 Uiso 1 1 calc R U . . .
H77C H 0.1183 0.2393 0.9652 0.114 Uiso 1 1 calc R U . . .
C30 C 1.2334(5) 0.2990(3) 0.6091(3) 0.070(2) Uani 1 1 d . . . . .
C41 C 1.0690(6) 0.4743(3) 0.7326(3) 0.066(2) Uani 1 1 d . . . . .
C91 C 0.6074(7) 0.1436(3) 1.1087(3) 0.075(2) Uani 1 1 d . . . . .
H91A H 0.6470 0.1224 1.1325 0.112 Uiso 1 1 calc R U . . .
H91B H 0.6474 0.1464 1.0796 0.112 Uiso 1 1 calc R U . . .
H91C H 0.5437 0.1178 1.0911 0.112 Uiso 1 1 calc R U . . .
C101 C 0.9717(6) 0.3374(4) 0.8720(3) 0.070(2) Uani 1 1 d . . . . .
H10S H 0.9446 0.3805 0.8757 0.105 Uiso 1 1 calc R U . . .
H10T H 0.9401 0.3052 0.8366 0.105 Uiso 1 1 calc R U . . .
H10U H 1.0459 0.3396 0.8721 0.105 Uiso 1 1 calc R U . . .
C69 C 0.3953(6) 0.0629(3) 0.6964(3) 0.070(2) Uani 1 1 d . . . . .
H69A H 0.4486 0.0673 0.6741 0.105 Uiso 1 1 calc R U . . .
H69B H 0.3667 0.1057 0.7130 0.105 Uiso 1 1 calc R U . . .
H69C H 0.3411 0.0318 0.6722 0.105 Uiso 1 1 calc R U . . .
C42 C 0.9953(7) 0.5200(3) 0.7522(4) 0.077(3) Uani 1 1 d . . . . .
H42 H 0.9828 0.5300 0.7900 0.093 Uiso 1 1 calc R U . . .
C39 C 1.2986(6) 0.2389(4) 0.4926(4) 0.075(2) Uani 1 1 d . . . . .
H39A H 1.2640 0.2804 0.5028 0.113 Uiso 1 1 calc R U . . .
H39B H 1.2807 0.2152 0.4524 0.113 Uiso 1 1 calc R U . . .
H39C H 1.3727 0.2477 0.5011 0.113 Uiso 1 1 calc R U . . .
C46 C 1.0649(7) 0.4844(3) 0.5832(3) 0.079(3) Uani 1 1 d . . . . .
H46A H 1.0147 0.5044 0.5630 0.118 Uiso 1 1 calc R U . . .
H46B H 1.0683 0.4379 0.5615 0.118 Uiso 1 1 calc R U . . .
H46C H 1.1322 0.5064 0.5884 0.118 Uiso 1 1 calc R U . . .
C38 C 1.2596(7) 0.0099(3) 0.5075(3) 0.081(3) Uani 1 1 d . . . . .
H38A H 1.2820 -0.0007 0.4703 0.122 Uiso 1 1 calc R U . . .
H38B H 1.3103 -0.0041 0.5321 0.122 Uiso 1 1 calc R U . . .
H38C H 1.1935 -0.0128 0.5040 0.122 Uiso 1 1 calc R U . . .
C37 C 1.1789(7) 0.2097(4) 0.6715(3) 0.083(3) Uani 1 1 d . . . . .
H37A H 1.1908 0.2573 0.6863 0.125 Uiso 1 1 calc R U . . .
H37B H 1.2209 0.1899 0.6955 0.125 Uiso 1 1 calc R U . . .
H37C H 1.1066 0.1986 0.6706 0.125 Uiso 1 1 calc R U . . .
C13 C 0.5936(7) 0.3514(4) 0.5262(4) 0.087(3) Uani 1 1 d . . . . .
H13A H 0.6446 0.3557 0.5026 0.131 Uiso 1 1 calc R U . . .
H13B H 0.6125 0.3818 0.5645 0.131 Uiso 1 1 calc R U . . .
H13C H 0.5264 0.3617 0.5111 0.131 Uiso 1 1 calc R U . . .
C15 C 0.5823(7) 0.1006(4) 0.4248(3) 0.078(2) Uani 1 1 d . . . . .
H15A H 0.6003 0.1152 0.3945 0.116 Uiso 1 1 calc R U . . .
H15B H 0.6325 0.0701 0.4317 0.116 Uiso 1 1 calc R U . . .
H15C H 0.5142 0.0787 0.4139 0.116 Uiso 1 1 calc R U . . .
C26 C 1.1632(6) 0.4081(4) 0.6527(4) 0.078(3) Uani 1 1 d . . . . .
C102 C 0.8916(6) 0.1580(4) 0.9521(4) 0.094(3) Uani 1 1 d . . . . .
H10V H 0.8998 0.1324 0.9133 0.140 Uiso 1 1 calc R U . . .
H10W H 0.8244 0.1472 0.9602 0.140 Uiso 1 1 calc R U . . .
H10X H 0.9451 0.1477 0.9777 0.140 Uiso 1 1 calc R U . . .
C48 C 0.8587(8) 0.6014(4) 0.7422(4) 0.110(4) Uani 1 1 d . . . . .
H48A H 0.8280 0.6178 0.7127 0.166 Uiso 1 1 calc R U . . .
H48B H 0.8054 0.5801 0.7546 0.166 Uiso 1 1 calc R U . . .
H48C H 0.8917 0.6380 0.7740 0.166 Uiso 1 1 calc R U . . .
C75 C 0.2333(8) 0.4931(4) 1.0032(3) 0.097(3) Uani 1 1 d . . . . .
H75A H 0.1873 0.4956 1.0312 0.145 Uiso 1 1 calc R U . . .
H75B H 0.2048 0.5166 0.9783 0.145 Uiso 1 1 calc R U . . .
H75C H 0.3004 0.5131 1.0222 0.145 Uiso 1 1 calc R U . . .
C14 C 0.5254(7) 0.1922(4) 0.6311(3) 0.085(3) Uani 1 1 d . . . . .
H14A H 0.4608 0.1663 0.6228 0.127 Uiso 1 1 calc R U . . .
H14B H 0.5188 0.2347 0.6600 0.127 Uiso 1 1 calc R U . . .
H14C H 0.5803 0.1688 0.6447 0.127 Uiso 1 1 calc R U . . .
C68 C 0.6405(7) -0.0900(4) 0.7552(4) 0.093(3) Uani 1 1 d . . . . .
H68A H 0.6576 -0.0952 0.7176 0.139 Uiso 1 1 calc R U . . .
H68B H 0.7016 -0.0743 0.7828 0.139 Uiso 1 1 calc R U . . .
H68C H 0.6158 -0.1323 0.7559 0.139 Uiso 1 1 calc R U . . .
C24 C 0.7530(8) 0.1033(4) 0.2556(3) 0.108(4) Uani 1 1 d . . . . .
H24A H 0.7067 0.1156 0.2281 0.163 Uiso 1 1 calc R U . . .
H24B H 0.7158 0.1014 0.2861 0.163 Uiso 1 1 calc R U . . .
H24C H 0.7794 0.0602 0.2374 0.163 Uiso 1 1 calc R U . . .
C100 C 0.9225(7) 0.4023(5) 1.0783(3) 0.107(3) Uani 1 1 d . . . . .
H10Y H 0.9871 0.3996 1.1007 0.161 Uiso 1 1 calc R U . . .
H H 0.8652 0.3957 1.0972 0.161 Uiso 1 1 calc R U . . .
HA H 0.9195 0.4455 1.0739 0.161 Uiso 1 1 calc R U . . .
C47 C 1.1334(8) 0.4486(4) 0.7741(4) 0.107(4) Uani 1 1 d . . . . .
H47A H 1.1503 0.4034 0.7549 0.161 Uiso 1 1 calc R U . . .
H47B H 1.0946 0.4500 0.8049 0.161 Uiso 1 1 calc R U . . .
H47C H 1.1965 0.4759 0.7892 0.161 Uiso 1 1 calc R U . . .
C29 C 1.3315(7) 0.3282(4) 0.6266(5) 0.118(3) Uani 1 1 d . U . . .
H29 H 1.3881 0.3014 0.6174 0.141 Uiso 1 1 calc R U . . .
C27 C 1.2664(8) 0.4357(5) 0.6706(5) 0.128(3) Uani 1 1 d . U . . .
H27 H 1.2782 0.4809 0.6914 0.153 Uiso 1 1 calc R U . . .
C23 C 1.1149(8) 0.1840(6) 0.2471(4) 0.129(4) Uani 1 1 d . U . . .
H23A H 1.1386 0.2231 0.2402 0.194 Uiso 1 1 calc R U . . .
H23B H 1.1091 0.1465 0.2122 0.194 Uiso 1 1 calc R U . . .
H23C H 1.1639 0.1752 0.2756 0.194 Uiso 1 1 calc R U . . .
C28 C 1.3511(8) 0.3945(5) 0.6569(5) 0.135(3) Uani 1 1 d . U . . .
H28 H 1.4193 0.4121 0.6683 0.162 Uiso 1 1 calc R U . . .
C93 C 0.7272(12) 0.3773(5) 1.2284(4) 0.169(7) Uani 1 1 d . . . . .
H93A H 0.7688 0.3672 1.2588 0.254 Uiso 1 1 calc R U . . .
H93B H 0.6984 0.4203 1.2434 0.254 Uiso 1 1 calc R U . . .
H93C H 0.7700 0.3777 1.1997 0.254 Uiso 1 1 calc R U . . .
C92 C 0.3675(10) 0.2938(7) 1.2309(5) 0.169(5) Uani 1 1 d . U . . .
H92A H 0.3681 0.3373 1.2594 0.253 Uiso 1 1 calc R U . . .
H92B H 0.3167 0.2911 1.1988 0.253 Uiso 1 1 calc R U . . .
H92C H 0.3500 0.2605 1.2469 0.253 Uiso 1 1 calc R U . . .

loop_
_atom_site_aniso_label
_atom_site_aniso_U_11
_atom_site_aniso_U_22
_atom_site_aniso_U_33
_atom_site_aniso_U_23
_atom_site_aniso_U_13
_atom_site_aniso_U_12
Ga3 0.0364(4) 0.0457(4) 0.0451(4) 0.0185(3) 0.0028(3) 0.0047(3)
Ga1 0.0397(5) 0.0440(4) 0.0438(4) 0.0129(3) 0.0051(3) 0.0016(3)
Ga2 0.0544(6) 0.0590(5) 0.0558(5) 0.0145(4) 0.0071(4) 0.0061(4)
Ga4 0.0677(6) 0.0520(4) 0.0681(5) 0.0205(4) 0.0026(4) 0.0031(4)
P1 0.0336(10) 0.0414(8) 0.0417(9) 0.0095(7) 0.0016(7) -0.0032(7)
P5 0.0315(10) 0.0406(8) 0.0437(9) 0.0148(7) 0.0006(7) 0.0006(7)
P7 0.0339(10) 0.0481(9) 0.0405(8) 0.0199(7) 0.0021(7) 0.0021(7)
P3 0.0347(10) 0.0422(8) 0.0405(8) 0.0161(7) 0.0004(7) 0.0003(7)
P4 0.0412(11) 0.0418(9) 0.0467(9) 0.0169(7) -0.0002(8) 0.0018(7)
Cl8 0.0478(11) 0.0496(9) 0.0626(10) 0.0227(8) 0.0052(8) 0.0100(8)
Cl1 0.0495(11) 0.0611(10) 0.0525(9) 0.0145(8) 0.0139(8) -0.0065(8)
P2 0.0355(10) 0.0502(9) 0.0443(9) 0.0151(7) 0.0034(7) -0.0006(8)
Cl7 0.0387(10) 0.0692(10) 0.0532(9) 0.0251(8) 0.0052(8) -0.0005(8)
P6 0.0354(10) 0.0517(9) 0.0423(9) 0.0176(7) 0.0007(7) -0.0018(8)
Cl2 0.0606(12) 0.0530(9) 0.0642(10) 0.0229(8) 0.0153(9) 0.0179(8)
P8 0.0465(12) 0.0425(9) 0.0537(10) 0.0185(8) 0.0050(8) 0.0061(8)
Cl11 0.0579(13) 0.0757(12) 0.0731(12) 0.0187(10) 0.0187(10) 0.0118(10)
Cl6 0.0674(15) 0.0670(12) 0.1038(15) 0.0170(11) 0.0364(12) 0.0111(10)
Cl12 0.138(2) 0.0547(11) 0.0737(13) 0.0148(9) 0.0480(14) 0.0042(12)
Cl9 0.102(2) 0.0754(13) 0.1065(16) 0.0459(12) -0.0078(14) -0.0090(12)
Cl10 0.0498(14) 0.167(2) 0.0939(16) 0.0361(16) 0.0052(12) -0.0044(15)
Cl4 0.202(3) 0.0561(12) 0.1062(17) 0.0197(11) 0.094(2) 0.0093(15)
Cl5 0.083(2) 0.192(3) 0.1060(19) 0.0648(19) -0.0020(15) -0.0476(19)
Cl3 0.157(3) 0.112(2) 0.156(3) 0.0782(19) -0.037(2) 0.0084(19)
C70 0.032(4) 0.055(4) 0.049(4) 0.019(3) -0.001(3) 0.008(3)
C71 0.041(4) 0.049(4) 0.048(4) 0.014(3) -0.011(3) -0.001(3)
C16 0.054(5) 0.050(4) 0.039(3) 0.021(3) 0.004(3) 0.004(3)
C21 0.094(7) 0.046(4) 0.049(4) 0.025(3) -0.002(4) -0.001(4)
C20 0.112(7) 0.077(5) 0.054(4) 0.039(4) 0.031(4) 0.052(4)
C19 0.076(5) 0.116(5) 0.077(4) 0.067(4) 0.033(4) 0.049(4)
C18 0.050(4) 0.102(5) 0.080(5) 0.067(4) 0.019(4) 0.020(4)
C17 0.040(4) 0.045(3) 0.051(4) 0.029(3) 0.001(3) 0.003(3)
C7 0.033(4) 0.071(4) 0.055(4) 0.035(4) 0.004(3) 0.003(3)
C35 0.050(5) 0.057(4) 0.047(4) 0.021(3) -0.007(3) 0.000(3)
C34 0.043(4) 0.050(4) 0.054(4) 0.012(3) 0.000(3) 0.007(3)
C49 0.043(4) 0.049(4) 0.056(4) 0.021(3) 0.003(3) 0.016(3)
C85 0.044(4) 0.054(4) 0.043(3) 0.025(3) 0.008(3) -0.001(3)
C86 0.140(9) 0.050(4) 0.049(4) 0.024(4) 0.003(5) -0.011(5)
C87 0.178(9) 0.117(7) 0.081(5) 0.073(5) 0.072(6) 0.092(6)
C88 0.122(6) 0.149(6) 0.108(5) 0.101(5) 0.078(5) 0.082(5)
C89 0.077(6) 0.130(6) 0.104(6) 0.095(5) 0.041(5) 0.051(5)
C90 0.039(4) 0.059(4) 0.052(4) 0.033(3) 0.003(3) 0.009(3)
C8 0.019(4) 0.075(5) 0.071(5) 0.026(4) 0.007(3) 0.010(3)
C10 0.034(4) 0.100(6) 0.050(4) 0.037(4) 0.004(3) 0.003(4)
C61 0.052(5) 0.038(3) 0.073(5) 0.014(3) -0.023(4) -0.008(3)
C64 0.044(5) 0.044(4) 0.076(5) 0.012(4) 0.007(4) 0.009(3)
C51 0.063(5) 0.043(3) 0.047(4) 0.016(3) -0.001(3) 0.006(3)
C32 0.033(4) 0.049(4) 0.072(4) 0.024(3) 0.004(3) 0.006(3)
C54 0.038(4) 0.061(4) 0.048(4) 0.022(3) -0.001(3) -0.004(3)
C1 0.041(4) 0.056(4) 0.044(3) 0.024(3) 0.006(3) 0.003(3)
C6 0.033(4) 0.093(5) 0.048(4) 0.038(4) 0.000(3) 0.001(4)
C5 0.061(5) 0.161(6) 0.082(4) 0.079(4) 0.012(4) 0.007(4)
C4 0.071(5) 0.177(6) 0.089(4) 0.075(4) 0.007(4) 0.017(4)
C3 0.057(5) 0.166(6) 0.085(4) 0.078(4) 0.023(4) 0.019(4)
C2 0.032(4) 0.106(6) 0.061(4) 0.048(4) 0.003(3) 0.009(4)
C12 0.037(4) 0.078(5) 0.044(4) 0.021(3) 0.003(3) 0.009(3)
C78 0.034(4) 0.059(4) 0.073(5) 0.036(4) 0.002(3) 0.008(3)
C62 0.053(5) 0.053(4) 0.055(4) 0.013(3) -0.013(4) -0.014(3)
C11 0.043(4) 0.063(4) 0.063(4) 0.034(4) 0.012(3) 0.005(3)
C36 0.044(5) 0.079(5) 0.044(4) 0.020(4) -0.002(3) 0.014(4)
C66 0.045(5) 0.041(4) 0.062(4) 0.006(3) -0.004(3) -0.005(3)
C108 0.024(4) 0.056(4) 0.053(4) 0.015(3) -0.004(3) -0.006(3)
C97 0.029(4) 0.089(5) 0.059(4) 0.036(4) 0.005(3) 0.015(4)
C96 0.046(5) 0.095(6) 0.062(5) 0.034(4) 0.008(4) 0.007(4)
C95 0.045(5) 0.130(7) 0.053(5) 0.044(5) 0.010(4) 0.013(5)
C94 0.030(4) 0.137(7) 0.060(5) 0.069(5) 0.000(3) 0.007(4)
C99 0.028(4) 0.104(6) 0.067(5) 0.048(4) 0.000(3) 0.006(4)
C98 0.028(4) 0.097(6) 0.057(4) 0.040(4) 0.005(3) 0.008(4)
C65 0.044(5) 0.049(4) 0.076(5) 0.025(4) -0.004(4) 0.001(3)
C31 0.030(4) 0.052(4) 0.062(4) 0.001(3) 0.004(3) 0.010(3)
C45 0.051(5) 0.041(4) 0.079(5) 0.010(4) 0.015(4) -0.011(3)
C55 0.033(4) 0.051(4) 0.060(4) 0.021(3) 0.003(3) -0.004(3)
C56 0.040(4) 0.044(4) 0.068(4) 0.020(3) 0.006(3) 0.005(3)
C57 0.033(4) 0.061(5) 0.115(6) 0.022(4) -0.007(4) 0.002(3)
C58 0.042(5) 0.058(5) 0.162(9) 0.016(5) -0.031(5) -0.001(4)
C59 0.045(5) 0.048(4) 0.119(7) 0.010(4) -0.021(5) -0.006(4)
C60 0.034(4) 0.043(3) 0.067(4) 0.012(3) -0.016(3) -0.001(3)
C104 0.050(5) 0.051(4) 0.062(4) 0.019(3) -0.002(3) 0.005(3)
C72 0.059(5) 0.055(4) 0.058(4) 0.030(3) -0.001(4) 0.007(3)
C9 0.041(5) 0.100(6) 0.041(4) 0.013(4) 0.006(3) 0.015(4)
C25 0.038(4) 0.049(4) 0.070(4) 0.000(3) 0.008(3) -0.002(3)
C63 0.065(6) 0.055(4) 0.065(5) 0.008(4) 0.004(4) 0.002(4)
C106 0.045(5) 0.068(4) 0.058(4) 0.023(3) 0.014(3) 0.011(3)
C22 0.085(6) 0.052(4) 0.066(5) 0.027(4) -0.006(4) 0.005(4)
C33 0.050(5) 0.067(5) 0.040(4) 0.013(3) 0.004(3) 0.011(3)
C67 0.059(5) 0.057(4) 0.077(5) 0.022(4) 0.000(4) -0.003(4)
C79 0.030(4) 0.087(5) 0.047(4) 0.034(3) -0.004(3) -0.005(3)
C84 0.045(5) 0.123(6) 0.060(4) 0.063(5) -0.006(4) 0.002(4)
C83 0.096(6) 0.217(7) 0.116(5) 0.113(5) 0.018(5) 0.014(6)
C82 0.106(6) 0.242(6) 0.126(5) 0.119(5) 0.014(5) 0.010(5)
C81 0.111(6) 0.236(7) 0.117(5) 0.123(5) 0.022(5) 0.009(6)
C80 0.040(5) 0.193(9) 0.087(6) 0.108(6) 0.007(4) 0.014(5)
C52 0.046(5) 0.070(5) 0.063(4) 0.026(4) 0.016(4) 0.005(4)
C44 0.062(6) 0.054(4) 0.098(6) 0.021(4) 0.023(5) -0.007(4)
C73 0.066(5) 0.060(4) 0.051(4) 0.019(3) 0.007(4) 0.028(4)
C50 0.059(5) 0.043(3) 0.056(4) 0.020(3) -0.009(3) -0.002(3)
C103 0.062(5) 0.052(4) 0.062(4) 0.021(3) -0.007(4) 0.006(3)
C40 0.041(5) 0.046(4) 0.078(5) -0.007(4) 0.018(4) -0.011(3)
C74 0.036(4) 0.082(5) 0.056(4) 0.029(4) 0.014(3) 0.017(4)
C107 0.045(4) 0.065(4) 0.045(4) 0.015(3) 0.001(3) -0.013(3)
C76 0.069(6) 0.055(4) 0.053(4) 0.018(3) -0.001(4) 0.001(4)
C105 0.063(5) 0.054(4) 0.072(5) 0.027(3) 0.023(4) 0.017(4)
C43 0.075(6) 0.045(4) 0.105(6) 0.018(4) 0.044(5) 0.004(4)
C53 0.061(5) 0.059(4) 0.042(4) 0.010(3) 0.001(3) -0.014(4)
C77 0.042(5) 0.092(6) 0.114(6) 0.060(5) 0.018(4) 0.018(4)
C30 0.028(4) 0.051(4) 0.104(6) -0.007(4) 0.003(4) -0.008(3)
C41 0.056(5) 0.048(4) 0.080(5) 0.006(4) 0.002(4) -0.010(4)
C91 0.109(7) 0.059(4) 0.058(4) 0.027(4) -0.003(4) 0.017(4)
C101 0.071(6) 0.097(6) 0.057(4) 0.043(4) 0.020(4) 0.018(4)
C69 0.067(6) 0.065(5) 0.068(5) 0.018(4) -0.018(4) -0.011(4)
C42 0.099(7) 0.044(4) 0.084(6) 0.006(4) 0.041(5) -0.009(4)
C39 0.042(5) 0.075(5) 0.116(6) 0.044(5) 0.004(5) 0.002(4)
C46 0.097(7) 0.056(4) 0.071(5) -0.003(4) 0.033(5) -0.033(4)
C38 0.098(7) 0.057(5) 0.082(5) 0.016(4) 0.010(5) 0.014(4)
C37 0.072(6) 0.109(6) 0.055(5) 0.014(4) -0.001(4) 0.030(5)
C13 0.075(7) 0.074(5) 0.127(7) 0.041(5) 0.044(6) 0.030(5)
C15 0.076(6) 0.088(6) 0.069(5) 0.022(4) 0.022(4) -0.004(5)
C26 0.027(4) 0.060(5) 0.118(6) -0.010(4) 0.012(4) -0.001(3)
C102 0.026(4) 0.138(8) 0.150(8) 0.096(7) -0.001(5) -0.002(5)
C48 0.105(9) 0.061(5) 0.180(10) 0.039(6) 0.081(8) 0.029(5)
C75 0.131(9) 0.063(5) 0.083(6) 0.005(4) 0.016(6) 0.023(5)
C14 0.075(7) 0.137(8) 0.062(5) 0.056(5) 0.022(4) 0.014(5)
C68 0.081(7) 0.078(6) 0.114(7) 0.024(5) 0.019(6) 0.026(5)
C24 0.167(11) 0.080(6) 0.072(5) 0.038(4) -0.042(6) -0.065(6)
C100 0.055(6) 0.201(11) 0.060(5) 0.039(6) -0.002(4) -0.014(6)
C47 0.093(8) 0.072(5) 0.133(8) 0.027(5) -0.053(7) -0.031(5)
C29 0.054(5) 0.077(5) 0.176(6) -0.018(5) 0.017(5) -0.008(4)
C27 0.067(5) 0.079(5) 0.186(7) -0.025(5) 0.020(5) -0.001(4)
C23 0.107(8) 0.202(10) 0.132(8) 0.111(7) 0.063(6) 0.094(7)
C28 0.062(5) 0.092(5) 0.196(6) -0.023(5) 0.013(5) -0.008(4)
C93 0.32(2) 0.104(8) 0.070(6) 0.048(6) -0.072(9) -0.082(10)
C92 0.135(9) 0.266(12) 0.203(10) 0.175(9) 0.109(8) 0.132(9)

loop_
_atom_type_symbol
_atom_type_description
_atom_type_scat_dispersion_real
_atom_type_scat_dispersion_imag
_atom_type_scat_source
C C 0.0033 0.0016 'International Tables Vol C Tables 4.2.6.8 and 6.1.1.4'
H H 0.0000 0.0000 'International Tables Vol C Tables 4.2.6.8 and 6.1.1.4'
Cl Cl 0.1484 0.1585 'International Tables Vol C Tables 4.2.6.8 and 6.1.1.4'
Ga Ga 0.2307 1.6083 'International Tables Vol C Tables 4.2.6.8 and 6.1.1.4'
P P 0.1023 0.0942 'International Tables Vol C Tables 4.2.6.8 and 6.1.1.4'

loop_
_geom_angle_atom_site_label_1
_geom_angle_atom_site_label_2
_geom_angle_atom_site_label_3
_geom_angle
_geom_angle_site_symmetry_1
_geom_angle_site_symmetry_3
_geom_angle_publ_flag
P5 Ga3 P7 101.81(6) . . ?
Cl8 Ga3 P5 118.88(6) . . ?
Cl8 Ga3 P7 105.43(7) . . ?
Cl7 Ga3 P5 104.87(7) . . ?
Cl7 Ga3 P7 117.56(6) . . ?
Cl7 Ga3 Cl8 108.79(7) . . ?
P1 Ga1 P3 103.77(6) . . ?
Cl1 Ga1 P1 102.99(7) . . ?
Cl1 Ga1 P3 118.40(6) . . ?
Cl2 Ga1 P1 118.97(6) . . ?
Cl2 Ga1 P3 104.73(7) . . ?
Cl2 Ga1 Cl1 108.67(7) . . ?
Cl12 Ga2 Cl11 107.89(8) . . ?
Cl9 Ga2 Cl11 108.83(10) . . ?
Cl9 Ga2 Cl12 110.17(9) . . ?
Cl9 Ga2 Cl10 109.92(11) . . ?
Cl10 Ga2 Cl11 110.77(9) . . ?
Cl10 Ga2 Cl12 109.24(11) . . ?
Cl4 Ga4 Cl6 108.18(9) . . ?
Cl4 Ga4 Cl5 108.10(14) . . ?
Cl5 Ga4 Cl6 109.86(10) . . ?
Cl3 Ga4 Cl6 109.19(13) . . ?
Cl3 Ga4 Cl4 112.37(12) . . ?
Cl3 Ga4 Cl5 109.12(13) . . ?
P2 P1 Ga1 103.35(8) . . ?
C25 P1 Ga1 113.3(2) . . ?
C25 P1 P2 113.8(2) . . ?
P6 P5 Ga3 103.34(8) . . ?
C55 P5 Ga3 119.21(16) . . ?
C55 P5 P6 110.10(16) . . ?
P8 P7 Ga3 102.71(8) . . ?
C79 P7 Ga3 116.45(18) . . ?
C79 P7 P8 111.82(18) . . ?
P4 P3 Ga1 102.74(8) . . ?
C1 P3 Ga1 115.28(16) . . ?
C1 P3 P4 113.40(15) . . ?
C49 P4 P3 122.0(2) . . ?
C49 P4 C51 105.9(3) . . ?
C49 P4 C50 108.1(3) . . ?
C51 P4 P3 103.2(2) . . ?
C51 P4 C50 106.1(3) . . ?
C50 P4 P3 110.4(2) . . ?
C54 P2 P1 102.4(2) . . ?
C54 P2 C53 106.0(3) . . ?
C52 P2 P1 121.5(2) . . ?
C52 P2 C54 106.9(3) . . ?
C52 P2 C53 106.4(3) . . ?
C53 P2 P1 112.5(3) . . ?
C108 P6 P5 104.1(2) . . ?
C106 P6 P5 119.8(2) . . ?
C106 P6 C108 106.8(3) . . ?
C107 P6 P5 111.1(2) . . ?
C107 P6 C108 105.9(3) . . ?
C107 P6 C106 108.2(3) . . ?
C104 P8 P7 104.6(2) . . ?
C104 P8 C105 106.3(3) . . ?
C103 P8 P7 109.8(2) . . ?
C103 P8 C104 105.3(3) . . ?
C103 P8 C105 108.2(3) . . ?
C105 P8 P7 121.4(2) . . ?
C71 C70 C56 119.6(5) . . ?
C78 C70 C71 118.7(6) . . ?
C78 C70 C56 120.9(6) . . ?
C70 C71 C76 120.6(6) . . ?
C72 C71 C70 120.0(6) . . ?
C72 C71 C76 119.4(6) . . ?
C21 C16 C17 120.0 . . ?
C21 C16 C6 121.7(3) . . ?
C17 C16 C6 118.2(3) . . ?
C16 C21 C24 119.8(5) . . ?
C20 C21 C16 120.0 . . ?
C20 C21 C24 119.0(5) . . ?
C21 C20 H20 120.0 . . ?
C21 C20 C19 120.0 . . ?
C19 C20 H20 120.0 . . ?
C20 C19 C23 121.7(6) . . ?
C18 C19 C20 120.0 . . ?
C18 C19 C23 117.9(6) . . ?
C19 C18 H18 120.0 . . ?
C19 C18 C17 120.0 . . ?
C17 C18 H18 120.0 . . ?
C16 C17 C22 119.8(4) . . ?
C18 C17 C16 120.0 . . ?
C18 C17 C22 119.3(4) . . ?
C8 C7 C2 121.8(6) . . ?
C8 C7 C12 119.3(6) . . ?
C12 C7 C2 118.5(6) . . ?
C34 C35 H35 119.5 . . ?
C34 C35 C36 120.9(6) . . ?
C36 C35 H35 119.5 . . ?
C35 C34 C33 118.6(6) . . ?
C35 C34 C38 120.0(6) . . ?
C33 C34 C38 121.5(6) . . ?
P4 C49 H49A 109.5 . . ?
P4 C49 H49B 109.5 . . ?
P4 C49 H49C 109.5 . . ?
H49A C49 H49B 109.5 . . ?
H49A C49 H49C 109.5 . . ?
H49B C49 H49C 109.5 . . ?
C86 C85 C90 120.0 . . ?
C86 C85 C84 120.5(4) . . ?
C90 C85 C84 119.4(4) . . ?
C85 C86 C87 120.0 . . ?
C85 C86 C93 120.9(7) . . ?
C87 C86 C93 118.1(7) . . ?
C86 C87 H87 120.0 . . ?
C86 C87 C88 120.0 . . ?
C88 C87 H87 120.0 . . ?
C87 C88 C92 120.2(7) . . ?
C89 C88 C87 120.0 . . ?
C89 C88 C92 119.0(7) . . ?
C88 C89 H89 120.0 . . ?
C88 C89 C90 120.0 . . ?
C90 C89 H89 120.0 . . ?
C85 C90 C91 120.4(5) . . ?
C89 C90 C85 120.0 . . ?
C89 C90 C91 118.7(5) . . ?
C7 C8 C9 117.4(7) . . ?
C7 C8 C13 121.4(7) . . ?
C9 C8 C13 121.2(7) . . ?
C11 C10 C9 117.2(6) . . ?
C11 C10 C14 122.0(7) . . ?
C9 C10 C14 120.7(7) . . ?
C62 C61 C60 119.7(6) . . ?
C66 C61 C62 120.3(6) . . ?
C66 C61 C60 119.6(6) . . ?
C65 C64 C63 117.7(6) . . ?
C65 C64 C68 121.4(7) . . ?
C63 C64 C68 120.9(7) . . ?
P4 C51 H51A 109.5 . . ?
P4 C51 H51B 109.5 . . ?
P4 C51 H51C 109.5 . . ?
H51A C51 H51B 109.5 . . ?
H51A C51 H51C 109.5 . . ?
H51B C51 H51C 109.5 . . ?
C31 C32 C39 123.2(6) . . ?
C33 C32 C31 117.9(6) . . ?
C33 C32 C39 118.9(6) . . ?
P2 C54 H54A 109.5 . . ?
P2 C54 H54B 109.5 . . ?
P2 C54 H54C 109.5 . . ?
H54A C54 H54B 109.5 . . ?
H54A C54 H54C 109.5 . . ?
H54B C54 H54C 109.5 . . ?
C6 C1 P3 129.2(2) . . ?
C6 C1 C2 120.0 . . ?
C2 C1 P3 110.6(2) . . ?
C1 C6 C16 127.8(3) . . ?
C1 C6 C5 120.0 . . ?
C5 C6 C16 112.1(3) . . ?
C6 C5 H5 120.0 . . ?
C6 C5 C4 120.0 . . ?
C4 C5 H5 120.0 . . ?
C5 C4 H4 120.0 . . ?
C3 C4 C5 120.0 . . ?
C3 C4 H4 120.0 . . ?
C4 C3 H3 120.0 . . ?
C4 C3 C2 120.0 . . ?
C2 C3 H3 120.0 . . ?
C1 C2 C7 125.9(4) . . ?
C3 C2 C7 113.9(4) . . ?
C3 C2 C1 120.0 . . ?
C7 C12 C15 121.0(6) . . ?
C11 C12 C7 119.6(6) . . ?
C11 C12 C15 119.4(7) . . ?
C70 C78 C74 120.0(6) . . ?
C70 C78 C77 121.8(6) . . ?
C74 C78 C77 118.1(6) . . ?
C61 C62 C69 123.7(7) . . ?
C63 C62 C61 117.5(7) . . ?
C63 C62 C69 118.7(7) . . ?
C10 C11 H11 118.8 . . ?
C12 C11 C10 122.5(7) . . ?
C12 C11 H11 118.8 . . ?
C35 C36 C37 118.0(7) . . ?
C31 C36 C35 120.6(6) . . ?
C31 C36 C37 121.4(6) . . ?
C61 C66 C65 118.8(7) . . ?
C61 C66 C67 121.3(6) . . ?
C65 C66 C67 119.3(7) . . ?
P6 C108 H10A 109.5 . . ?
P6 C108 H10B 109.5 . . ?
P6 C108 H10C 109.5 . . ?
H10A C108 H10B 109.5 . . ?
H10A C108 H10C 109.5 . . ?
H10B C108 H10C 109.5 . . ?
C96 C97 C98 120.0 . . ?
C96 C97 C101 118.7(4) . . ?
C98 C97 C101 121.3(4) . . ?
C97 C96 H96 120.0 . . ?
C95 C96 C97 120.0 . . ?
C95 C96 H96 120.0 . . ?
C96 C95 C94 120.0 . . ?
C96 C95 C100 118.9(5) . . ?
C94 C95 C100 120.7(5) . . ?
C95 C94 C80 122.0(4) . . ?
C99 C94 C95 120.0 . . ?
C99 C94 C80 118.0(4) . . ?
C94 C99 C102 122.5(5) . . ?
C98 C99 C94 120.0 . . ?
C98 C99 C102 117.1(5) . . ?
C97 C98 H98 120.0 . . ?
C99 C98 C97 120.0 . . ?
C99 C98 H98 120.0 . . ?
C64 C65 C66 122.2(7) . . ?
C64 C65 H65 118.9 . . ?
C66 C65 H65 118.9 . . ?
C32 C31 C30 119.5(7) . . ?
C36 C31 C32 118.4(6) . . ?
C36 C31 C30 121.2(6) . . ?
C44 C45 C40 117.8(7) . . ?
C44 C45 C46 120.2(8) . . ?
C40 C45 C46 121.7(7) . . ?
C56 C55 P5 111.5(2) . . ?
C56 C55 C60 120.0 . . ?
C60 C55 P5 128.5(2) . . ?
C55 C56 C70 126.1(4) . . ?
C57 C56 C70 113.8(4) . . ?
C57 C56 C55 120.0 . . ?
C56 C57 H57 120.0 . . ?
C56 C57 C58 120.0 . . ?
C58 C57 H57 120.0 . . ?
C57 C58 H58 120.0 . . ?
C57 C58 C59 120.0 . . ?
C59 C58 H58 120.0 . . ?
C58 C59 H59 120.0 . . ?
C60 C59 C58 120.0 . . ?
C60 C59 H59 120.0 . . ?
C55 C60 C61 126.6(3) . . ?
C59 C60 C61 113.4(3) . . ?
C59 C60 C55 120.0 . . ?
P8 C104 H10D 109.5 . . ?
P8 C104 H10E 109.5 . . ?
P8 C104 H10F 109.5 . . ?
H10D C104 H10E 109.5 . . ?
H10D C104 H10F 109.5 . . ?
H10E C104 H10F 109.5 . . ?
C71 C72 H72 119.1 . . ?
C71 C72 C73 121.9(7) . . ?
C73 C72 H72 119.1 . . ?
C8 C9 H9 118.2 . . ?
C10 C9 C8 123.6(6) . . ?
C10 C9 H9 118.2 . . ?
C30 C25 P1 110.8(4) . . ?
C26 C25 P1 128.9(5) . . ?
C26 C25 C30 120.3(6) . . ?
C64 C63 C62 123.2(7) . . ?
C64 C63 H63 118.4 . . ?
C62 C63 H63 118.4 . . ?
P6 C106 H10G 109.5 . . ?
P6 C106 H10H 109.5 . . ?
P6 C106 H10I 109.5 . . ?
H10G C106 H10H 109.5 . . ?
H10G C106 H10I 109.5 . . ?
H10H C106 H10I 109.5 . . ?
C17 C22 H22A 109.5 . . ?
C17 C22 H22B 109.5 . . ?
C17 C22 H22C 109.5 . . ?
H22A C22 H22B 109.5 . . ?
H22A C22 H22C 109.5 . . ?
H22B C22 H22C 109.5 . . ?
C34 C33 H33 118.3 . . ?
C32 C33 C34 123.4(6) . . ?
C32 C33 H33 118.3 . . ?
C66 C67 H67A 109.5 . . ?
C66 C67 H67B 109.5 . . ?
C66 C67 H67C 109.5 . . ?
H67A C67 H67B 109.5 . . ?
H67A C67 H67C 109.5 . . ?
H67B C67 H67C 109.5 . . ?
C84 C79 P7 129.3(3) . . ?
C84 C79 C80 120.0 . . ?
C80 C79 P7 110.2(3) . . ?
C79 C84 C85 127.4(4) . . ?
C83 C84 C85 112.5(3) . . ?
C83 C84 C79 120.0 . . ?
C84 C83 H83 120.0 . . ?
C82 C83 C84 120.0 . . ?
C82 C83 H83 120.0 . . ?
C83 C82 H82 120.0 . . ?
C83 C82 C81 120.0 . . ?
C81 C82 H82 120.0 . . ?
C82 C81 H81 120.0 . . ?
C80 C81 C82 120.0 . . ?
C80 C81 H81 120.0 . . ?
C79 C80 C94 126.9(4) . . ?
C81 C80 C94 112.2(4) . . ?
C81 C80 C79 120.0 . . ?
P2 C52 H52A 109.5 . . ?
P2 C52 H52B 109.5 . . ?
P2 C52 H52C 109.5 . . ?
H52A C52 H52B 109.5 . . ?
H52A C52 H52C 109.5 . . ?
H52B C52 H52C 109.5 . . ?
C45 C44 H44 119.2 . . ?
C45 C44 C43 121.5(8) . . ?
C43 C44 H44 119.2 . . ?
C72 C73 C75 121.1(7) . . ?
C74 C73 C72 119.1(6) . . ?
C74 C73 C75 119.8(7) . . ?
P4 C50 H50A 109.5 . . ?
P4 C50 H50B 109.5 . . ?
P4 C50 H50C 109.5 . . ?
H50A C50 H50B 109.5 . . ?
H50A C50 H50C 109.5 . . ?
H50B C50 H50C 109.5 . . ?
P8 C103 H10J 109.5 . . ?
P8 C103 H10K 109.5 . . ?
P8 C103 H10L 109.5 . . ?
H10J C103 H10K 109.5 . . ?
H10J C103 H10L 109.5 . . ?
H10K C103 H10L 109.5 . . ?
C45 C40 C26 119.6(7) . . ?
C41 C40 C45 121.3(7) . . ?
C41 C40 C26 118.6(8) . . ?
C78 C74 H74 119.9 . . ?
C73 C74 C78 120.1(6) . . ?
C73 C74 H74 119.9 . . ?
P6 C107 H10M 109.5 . . ?
P6 C107 H10N 109.5 . . ?
P6 C107 H10O 109.5 . . ?
H10M C107 H10N 109.5 . . ?
H10M C107 H10O 109.5 . . ?
H10N C107 H10O 109.5 . . ?
C71 C76 H76A 109.5 . . ?
C71 C76 H76B 109.5 . . ?
C71 C76 H76C 109.5 . . ?
H76A C76 H76B 109.5 . . ?
H76A C76 H76C 109.5 . . ?
H76B C76 H76C 109.5 . . ?
P8 C105 H10P 109.5 . . ?
P8 C105 H10Q 109.5 . . ?
P8 C105 H10R 109.5 . . ?
H10P C105 H10Q 109.5 . . ?
H10P C105 H10R 109.5 . . ?
H10Q C105 H10R 109.5 . . ?
C44 C43 C48 120.4(9) . . ?
C42 C43 C44 117.6(7) . . ?
C42 C43 C48 121.9(8) . . ?
P2 C53 H53A 109.5 . . ?
P2 C53 H53B 109.5 . . ?
P2 C53 H53C 109.5 . . ?
H53A C53 H53B 109.5 . . ?
H53A C53 H53C 109.5 . . ?
H53B C53 H53C 109.5 . . ?
C78 C77 H77A 109.5 . . ?
C78 C77 H77B 109.5 . . ?
C78 C77 H77C 109.5 . . ?
H77A C77 H77B 109.5 . . ?
H77A C77 H77C 109.5 . . ?
H77B C77 H77C 109.5 . . ?
C25 C30 C31 126.6(6) . . ?
C29 C30 C31 114.9(7) . . ?
C29 C30 C25 118.4(7) . . ?
C40 C41 C47 123.5(8) . . ?
C42 C41 C40 117.7(8) . . ?
C42 C41 C47 118.8(8) . . ?
C90 C91 H91A 109.5 . . ?
C90 C91 H91B 109.5 . . ?
C90 C91 H91C 109.5 . . ?
H91A C91 H91B 109.5 . . ?
H91A C91 H91C 109.5 . . ?
H91B C91 H91C 109.5 . . ?
C97 C101 H10S 109.5 . . ?
C97 C101 H10T 109.5 . . ?
C97 C101 H10U 109.5 . . ?
H10S C101 H10T 109.5 . . ?
H10S C101 H10U 109.5 . . ?
H10T C101 H10U 109.5 . . ?
C62 C69 H69A 109.5 . . ?
C62 C69 H69B 109.5 . . ?
C62 C69 H69C 109.5 . . ?
H69A C69 H69B 109.5 . . ?
H69A C69 H69C 109.5 . . ?
H69B C69 H69C 109.5 . . ?
C43 C42 H42 118.2 . . ?
C41 C42 C43 123.6(8) . . ?
C41 C42 H42 118.2 . . ?
C32 C39 H39A 109.5 . . ?
C32 C39 H39B 109.5 . . ?
C32 C39 H39C 109.5 . . ?
H39A C39 H39B 109.5 . . ?
H39A C39 H39C 109.5 . . ?
H39B C39 H39C 109.5 . . ?
C45 C46 H46A 109.5 . . ?
C45 C46 H46B 109.5 . . ?
C45 C46 H46C 109.5 . . ?
H46A C46 H46B 109.5 . . ?
H46A C46 H46C 109.5 . . ?
H46B C46 H46C 109.5 . . ?
C34 C38 H38A 109.5 . . ?
C34 C38 H38B 109.5 . . ?
C34 C38 H38C 109.5 . . ?
H38A C38 H38B 109.5 . . ?
H38A C38 H38C 109.5 . . ?
H38B C38 H38C 109.5 . . ?
C36 C37 H37A 109.5 . . ?
C36 C37 H37B 109.5 . . ?
C36 C37 H37C 109.5 . . ?
H37A C37 H37B 109.5 . . ?
H37A C37 H37C 109.5 . . ?
H37B C37 H37C 109.5 . . ?
C8 C13 H13A 109.5 . . ?
C8 C13 H13B 109.5 . . ?
C8 C13 H13C 109.5 . . ?
H13A C13 H13B 109.5 . . ?
H13A C13 H13C 109.5 . . ?
H13B C13 H13C 109.5 . . ?
C12 C15 H15A 109.5 . . ?
C12 C15 H15B 109.5 . . ?
C12 C15 H15C 109.5 . . ?
H15A C15 H15B 109.5 . . ?
H15A C15 H15C 109.5 . . ?
H15B C15 H15C 109.5 . . ?
C25 C26 C40 127.9(6) . . ?
C25 C26 C27 119.0(7) . . ?
C27 C26 C40 112.9(6) . . ?
C99 C102 H10V 109.5 . . ?
C99 C102 H10W 109.5 . . ?
C99 C102 H10X 109.5 . . ?
H10V C102 H10W 109.5 . . ?
H10V C102 H10X 109.5 . . ?
H10W C102 H10X 109.5 . . ?
C43 C48 H48A 109.5 . . ?
C43 C48 H48B 109.5 . . ?
C43 C48 H48C 109.5 . . ?
H48A C48 H48B 109.5 . . ?
H48A C48 H48C 109.5 . . ?
H48B C48 H48C 109.5 . . ?
C73 C75 H75A 109.5 . . ?
C73 C75 H75B 109.5 . . ?
C73 C75 H75C 109.5 . . ?
H75A C75 H75B 109.5 . . ?
H75A C75 H75C 109.5 . . ?
H75B C75 H75C 109.5 . . ?
C10 C14 H14A 109.5 . . ?
C10 C14 H14B 109.5 . . ?
C10 C14 H14C 109.5 . . ?
H14A C14 H14B 109.5 . . ?
H14A C14 H14C 109.5 . . ?
H14B C14 H14C 109.5 . . ?
C64 C68 H68A 109.5 . . ?
C64 C68 H68B 109.5 . . ?
C64 C68 H68C 109.5 . . ?
H68A C68 H68B 109.5 . . ?
H68A C68 H68C 109.5 . . ?
H68B C68 H68C 109.5 . . ?
C21 C24 H24A 109.5 . . ?
C21 C24 H24B 109.5 . . ?
C21 C24 H24C 109.5 . . ?
H24A C24 H24B 109.5 . . ?
H24A C24 H24C 109.5 . . ?
H24B C24 H24C 109.5 . . ?
C95 C100 H10Y 109.5 . . ?
C95 C100 H 109.5 . . ?
C95 C100 HA 109.5 . . ?
H10Y C100 H 109.5 . . ?
H10Y C100 HA 109.5 . . ?
H C100 HA 109.5 . . ?
C41 C47 H47A 109.5 . . ?
C41 C47 H47B 109.5 . . ?
C41 C47 H47C 109.5 . . ?
H47A C47 H47B 109.5 . . ?
H47A C47 H47C 109.5 . . ?
H47B C47 H47C 109.5 . . ?
C30 C29 H29 118.3 . . ?
C28 C29 C30 123.5(9) . . ?
C28 C29 H29 118.3 . . ?
C26 C27 H27 120.1 . . ?
C28 C27 C26 119.9(8) . . ?
C28 C27 H27 120.1 . . ?
C19 C23 H23A 109.5 . . ?
C19 C23 H23B 109.5 . . ?
C19 C23 H23C 109.5 . . ?
H23A C23 H23B 109.5 . . ?
H23A C23 H23C 109.5 . . ?
H23B C23 H23C 109.5 . . ?
C29 C28 C27 118.9(9) . . ?
C29 C28 H28 120.6 . . ?
C27 C28 H28 120.6 . . ?
C86 C93 H93A 109.5 . . ?
C86 C93 H93B 109.5 . . ?
C86 C93 H93C 109.5 . . ?
H93A C93 H93B 109.5 . . ?
H93A C93 H93C 109.5 . . ?
H93B C93 H93C 109.5 . . ?
C88 C92 H92A 109.5 . . ?
C88 C92 H92B 109.5 . . ?
C88 C92 H92C 109.5 . . ?
H92A C92 H92B 109.5 . . ?
H92A C92 H92C 109.5 . . ?
H92B C92 H92C 109.5 . . ?

loop_
_geom_bond_atom_site_label_1
_geom_bond_atom_site_label_2
_geom_bond_distance
_geom_bond_site_symmetry_2
_geom_bond_publ_flag
Ga3 P5 2.3936(17) . ?
Ga3 P7 2.3998(18) . ?
Ga3 Cl8 2.1910(16) . ?
Ga3 Cl7 2.1849(18) . ?
Ga1 P1 2.3951(17) . ?
Ga1 P3 2.3975(17) . ?
Ga1 Cl1 2.1905(18) . ?
Ga1 Cl2 2.1853(17) . ?
Ga2 Cl11 2.182(2) . ?
Ga2 Cl12 2.1661(19) . ?
Ga2 Cl9 2.150(2) . ?
Ga2 Cl10 2.163(3) . ?
Ga4 Cl6 2.188(2) . ?
Ga4 Cl4 2.151(2) . ?
Ga4 Cl5 2.159(3) . ?
Ga4 Cl3 2.130(3) . ?
P1 P2 2.163(2) . ?
P1 C25 1.845(7) . ?
P5 P6 2.161(2) . ?
P5 C55 1.876(3) . ?
P7 P8 2.161(2) . ?
P7 C79 1.863(4) . ?
P3 P4 2.164(2) . ?
P3 C1 1.864(3) . ?
P4 C49 1.772(7) . ?
P4 C51 1.787(6) . ?
P4 C50 1.804(6) . ?
P2 C54 1.793(6) . ?
P2 C52 1.789(6) . ?
P2 C53 1.811(6) . ?
P6 C108 1.790(6) . ?
P6 C106 1.781(6) . ?
P6 C107 1.779(6) . ?
P8 C104 1.796(6) . ?
P8 C103 1.790(7) . ?
P8 C105 1.795(7) . ?
C70 C71 1.405(9) . ?
C70 C78 1.384(9) . ?
C70 C56 1.505(7) . ?
C71 C72 1.363(8) . ?
C71 C76 1.491(9) . ?
C16 C21 1.3900 . ?
C16 C17 1.3900 . ?
C16 C6 1.506(4) . ?
C21 C20 1.3900 . ?
C21 C24 1.514(9) . ?
C20 H20 0.9300 . ?
C20 C19 1.3900 . ?
C19 C18 1.3900 . ?
C19 C23 1.508(10) . ?
C18 H18 0.9300 . ?
C18 C17 1.3900 . ?
C17 C22 1.499(7) . ?
C7 C8 1.392(9) . ?
C7 C2 1.505(7) . ?
C7 C12 1.407(9) . ?
C35 H35 0.9300 . ?
C35 C34 1.358(8) . ?
C35 C36 1.399(9) . ?
C34 C33 1.379(9) . ?
C34 C38 1.556(9) . ?
C49 H49A 0.9600 . ?
C49 H49B 0.9600 . ?
C49 H49C 0.9600 . ?
C85 C86 1.3900 . ?
C85 C90 1.3900 . ?
C85 C84 1.504(5) . ?
C86 C87 1.3900 . ?
C86 C93 1.489(11) . ?
C87 H87 0.9300 . ?
C87 C88 1.3900 . ?
C88 C89 1.3900 . ?
C88 C92 1.518(11) . ?
C89 H89 0.9300 . ?
C89 C90 1.3900 . ?
C90 C91 1.505(7) . ?
C8 C9 1.392(9) . ?
C8 C13 1.530(10) . ?
C10 C11 1.368(9) . ?
C10 C9 1.368(10) . ?
C10 C14 1.533(9) . ?
C61 C62 1.416(10) . ?
C61 C66 1.393(9) . ?
C61 C60 1.512(7) . ?
C64 C65 1.378(9) . ?
C64 C63 1.381(10) . ?
C64 C68 1.500(9) . ?
C51 H51A 0.9600 . ?
C51 H51B 0.9600 . ?
C51 H51C 0.9600 . ?
C32 C31 1.429(9) . ?
C32 C33 1.375(8) . ?
C32 C39 1.506(9) . ?
C54 H54A 0.9600 . ?
C54 H54B 0.9600 . ?
C54 H54C 0.9600 . ?
C1 C6 1.3900 . ?
C1 C2 1.3900 . ?
C6 C5 1.3900 . ?
C5 H5 0.9300 . ?
C5 C4 1.3900 . ?
C4 H4 0.9300 . ?
C4 C3 1.3900 . ?
C3 H3 0.9300 . ?
C3 C2 1.3900 . ?
C12 C11 1.363(9) . ?
C12 C15 1.507(9) . ?
C78 C74 1.414(9) . ?
C78 C77 1.519(9) . ?
C62 C63 1.392(10) . ?
C62 C69 1.495(9) . ?
C11 H11 0.9300 . ?
C36 C31 1.392(9) . ?
C36 C37 1.533(9) . ?
C66 C65 1.397(9) . ?
C66 C67 1.504(9) . ?
C108 H10A 0.9600 . ?
C108 H10B 0.9600 . ?
C108 H10C 0.9600 . ?
C97 C96 1.3900 . ?
C97 C98 1.3900 . ?
C97 C101 1.510(7) . ?
C96 H96 0.9300 . ?
C96 C95 1.3900 . ?
C95 C94 1.3900 . ?
C95 C100 1.512(9) . ?
C94 C99 1.3900 . ?
C94 C80 1.525(5) . ?
C99 C98 1.3900 . ?
C99 C102 1.534(9) . ?
C98 H98 0.9300 . ?
C65 H65 0.9300 . ?
C31 C30 1.485(9) . ?
C45 C44 1.390(10) . ?
C45 C40 1.421(10) . ?
C45 C46 1.474(9) . ?
C55 C56 1.3900 . ?
C55 C60 1.3900 . ?
C56 C57 1.3900 . ?
C57 H57 0.9300 . ?
C57 C58 1.3900 . ?
C58 H58 0.9300 . ?
C58 C59 1.3900 . ?
C59 H59 0.9300 . ?
C59 C60 1.3900 . ?
C104 H10D 0.9600 . ?
C104 H10E 0.9600 . ?
C104 H10F 0.9600 . ?
C72 H72 0.9300 . ?
C72 C73 1.379(9) . ?
C9 H9 0.9300 . ?
C25 C30 1.410(9) . ?
C25 C26 1.401(9) . ?
C63 H63 0.9300 . ?
C106 H10G 0.9600 . ?
C106 H10H 0.9600 . ?
C106 H10I 0.9600 . ?
C22 H22A 0.9600 . ?
C22 H22B 0.9600 . ?
C22 H22C 0.9600 . ?
C33 H33 0.9300 . ?
C67 H67A 0.9600 . ?
C67 H67B 0.9600 . ?
C67 H67C 0.9600 . ?
C79 C84 1.3900 . ?
C79 C80 1.3900 . ?
C84 C83 1.3900 . ?
C83 H83 0.9300 . ?
C83 C82 1.3900 . ?
C82 H82 0.9300 . ?
C82 C81 1.3900 . ?
C81 H81 0.9300 . ?
C81 C80 1.3900 . ?
C52 H52A 0.9600 . ?
C52 H52B 0.9600 . ?
C52 H52C 0.9600 . ?
C44 H44 0.9300 . ?
C44 C43 1.412(10) . ?
C73 C74 1.370(9) . ?
C73 C75 1.517(9) . ?
C50 H50A 0.9600 . ?
C50 H50B 0.9600 . ?
C50 H50C 0.9600 . ?
C103 H10J 0.9600 . ?
C103 H10K 0.9600 . ?
C103 H10L 0.9600 . ?
C40 C41 1.399(10) . ?
C40 C26 1.488(9) . ?
C74 H74 0.9300 . ?
C107 H10M 0.9600 . ?
C107 H10N 0.9600 . ?
C107 H10O 0.9600 . ?
C76 H76A 0.9600 . ?
C76 H76B 0.9600 . ?
C76 H76C 0.9600 . ?
C105 H10P 0.9600 . ?
C105 H10Q 0.9600 . ?
C105 H10R 0.9600 . ?
C43 C42 1.383(11) . ?
C43 C48 1.502(10) . ?
C53 H53A 0.9600 . ?
C53 H53B 0.9600 . ?
C53 H53C 0.9600 . ?
C77 H77A 0.9600 . ?
C77 H77B 0.9600 . ?
C77 H77C 0.9600 . ?
C30 C29 1.366(11) . ?
C41 C42 1.375(10) . ?
C41 C47 1.496(11) . ?
C91 H91A 0.9600 . ?
C91 H91B 0.9600 . ?
C91 H91C 0.9600 . ?
C101 H10S 0.9600 . ?
C101 H10T 0.9600 . ?
C101 H10U 0.9600 . ?
C69 H69A 0.9600 . ?
C69 H69B 0.9600 . ?
C69 H69C 0.9600 . ?
C42 H42 0.9300 . ?
C39 H39A 0.9600 . ?
C39 H39B 0.9600 . ?
C39 H39C 0.9600 . ?
C46 H46A 0.9600 . ?
C46 H46B 0.9600 . ?
C46 H46C 0.9600 . ?
C38 H38A 0.9600 . ?
C38 H38B 0.9600 . ?
C38 H38C 0.9600 . ?
C37 H37A 0.9600 . ?
C37 H37B 0.9600 . ?
C37 H37C 0.9600 . ?
C13 H13A 0.9600 . ?
C13 H13B 0.9600 . ?
C13 H13C 0.9600 . ?
C15 H15A 0.9600 . ?
C15 H15B 0.9600 . ?
C15 H15C 0.9600 . ?
C26 C27 1.414(11) . ?
C102 H10V 0.9600 . ?
C102 H10W 0.9600 . ?
C102 H10X 0.9600 . ?
C48 H48A 0.9600 . ?
C48 H48B 0.9600 . ?
C48 H48C 0.9600 . ?
C75 H75A 0.9600 . ?
C75 H75B 0.9600 . ?
C75 H75C 0.9600 . ?
C14 H14A 0.9600 . ?
C14 H14B 0.9600 . ?
C14 H14C 0.9600 . ?
C68 H68A 0.9600 . ?
C68 H68B 0.9600 . ?
C68 H68C 0.9600 . ?
C24 H24A 0.9600 . ?
C24 H24B 0.9600 . ?
C24 H24C 0.9600 . ?
C100 H10Y 0.9600 . ?
C100 H 0.9600 . ?
C100 HA 0.9600 . ?
C47 H47A 0.9600 . ?
C47 H47B 0.9600 . ?
C47 H47C 0.9600 . ?
C29 H29 0.9300 . ?
C29 C28 1.364(11) . ?
C27 H27 0.9300 . ?
C27 C28 1.406(13) . ?
C23 H23A 0.9600 . ?
C23 H23B 0.9600 . ?
C23 H23C 0.9600 . ?
C28 H28 0.9300 . ?
C93 H93A 0.9600 . ?
C93 H93B 0.9600 . ?
C93 H93C 0.9600 . ?
C92 H92A 0.9600 . ?
C92 H92B 0.9600 . ?
C92 H92C 0.9600 . ?

loop_
_geom_torsion_atom_site_label_1
_geom_torsion_atom_site_label_2
_geom_torsion_atom_site_label_3
_geom_torsion_atom_site_label_4
_geom_torsion
_geom_torsion_site_symmetry_1
_geom_torsion_site_symmetry_2
_geom_torsion_site_symmetry_3
_geom_torsion_site_symmetry_4
_geom_torsion_publ_flag
Ga3 P5 C55 C56 107.6(2) . . . . ?
Ga3 P5 C55 C60 -75.7(3) . . . . ?
Ga3 P7 C79 C84 -63.9(4) . . . . ?
Ga3 P7 C79 C80 108.4(3) . . . . ?
Ga1 P1 C25 C30 -104.7(6) . . . . ?
Ga1 P1 C25 C26 74.2(8) . . . . ?
Ga1 P3 C1 C6 69.9(3) . . . . ?
Ga1 P3 C1 C2 -104.7(2) . . . . ?
P1 C25 C30 C31 -6.8(11) . . . . ?
P1 C25 C30 C29 176.4(8) . . . . ?
P1 C25 C26 C40 8.3(14) . . . . ?
P1 C25 C26 C27 -177.1(8) . . . . ?
P5 C55 C56 C70 1.0(5) . . . . ?
P5 C55 C56 C57 177.0(3) . . . . ?
P5 C55 C60 C61 5.3(6) . . . . ?
P5 C55 C60 C59 -176.5(4) . . . . ?
P7 C79 C84 C85 -12.7(7) . . . . ?
P7 C79 C84 C83 171.7(5) . . . . ?
P7 C79 C80 C94 18.3(6) . . . . ?
P7 C79 C80 C81 -173.1(4) . . . . ?
P3 C1 C6 C16 9.9(5) . . . . ?
P3 C1 C6 C5 -174.2(4) . . . . ?
P3 C1 C2 C7 -10.4(5) . . . . ?
P3 C1 C2 C3 175.2(3) . . . . ?
P4 P3 C1 C6 -48.1(4) . . . . ?
P4 P3 C1 C2 137.2(2) . . . . ?
P2 P1 C25 C30 137.7(5) . . . . ?
P2 P1 C25 C26 -43.5(8) . . . . ?
P6 P5 C55 C56 -133.3(2) . . . . ?
P6 P5 C55 C60 43.4(3) . . . . ?
P8 P7 C79 C84 53.7(4) . . . . ?
P8 P7 C79 C80 -134.0(3) . . . . ?
C70 C71 C72 C73 -3.8(10) . . . . ?
C70 C78 C74 C73 2.9(10) . . . . ?
C70 C56 C57 C58 176.5(4) . . . . ?
C71 C70 C78 C74 -2.3(9) . . . . ?
C71 C70 C78 C77 174.1(6) . . . . ?
C71 C70 C56 C55 85.7(6) . . . . ?
C71 C70 C56 C57 -90.5(6) . . . . ?
C71 C72 C73 C74 4.3(11) . . . . ?
C71 C72 C73 C75 -177.1(7) . . . . ?
C16 C21 C20 C19 0.0 . . . . ?
C16 C6 C5 C4 176.4(4) . . . . ?
C21 C16 C17 C18 0.0 . . . . ?
C21 C16 C17 C22 169.4(4) . . . . ?
C21 C16 C6 C1 93.7(4) . . . . ?
C21 C16 C6 C5 -82.4(4) . . . . ?
C21 C20 C19 C18 0.0 . . . . ?
C21 C20 C19 C23 172.6(5) . . . . ?
C20 C19 C18 C17 0.0 . . . . ?
C19 C18 C17 C16 0.0 . . . . ?
C19 C18 C17 C22 -169.5(4) . . . . ?
C17 C16 C21 C20 0.0 . . . . ?
C17 C16 C21 C24 -167.4(5) . . . . ?
C17 C16 C6 C1 -82.8(4) . . . . ?
C17 C16 C6 C5 101.1(3) . . . . ?
C7 C8 C9 C10 -6.6(10) . . . . ?
C7 C12 C11 C10 1.4(11) . . . . ?
C35 C34 C33 C32 2.0(11) . . . . ?
C35 C36 C31 C32 -3.1(10) . . . . ?
C35 C36 C31 C30 -172.3(6) . . . . ?
C34 C35 C36 C31 1.6(10) . . . . ?
C34 C35 C36 C37 -176.7(7) . . . . ?
C85 C86 C87 C88 0.0 . . . . ?
C85 C84 C83 C82 -176.3(5) . . . . ?
C86 C85 C90 C89 0.0 . . . . ?
C86 C85 C90 C91 -168.4(4) . . . . ?
C86 C85 C84 C79 -92.0(5) . . . . ?
C86 C85 C84 C83 84.0(4) . . . . ?
C86 C87 C88 C89 0.0 . . . . ?
C86 C87 C88 C92 -169.5(6) . . . . ?
C87 C88 C89 C90 0.0 . . . . ?
C88 C89 C90 C85 0.0 . . . . ?
C88 C89 C90 C91 168.6(4) . . . . ?
C90 C85 C86 C87 0.0 . . . . ?
C90 C85 C86 C93 168.4(6) . . . . ?
C90 C85 C84 C79 85.5(5) . . . . ?
C90 C85 C84 C83 -98.5(4) . . . . ?
C8 C7 C2 C1 106.3(6) . . . . ?
C8 C7 C2 C3 -79.0(7) . . . . ?
C8 C7 C12 C11 -5.4(10) . . . . ?
C8 C7 C12 C15 172.5(6) . . . . ?
C61 C62 C63 C64 2.9(11) . . . . ?
C61 C66 C65 C64 -0.8(10) . . . . ?
C32 C31 C30 C25 115.1(9) . . . . ?
C32 C31 C30 C29 -68.1(11) . . . . ?
C1 C6 C5 C4 0.0 . . . . ?
C6 C16 C21 C20 -176.5(4) . . . . ?
C6 C16 C21 C24 16.2(5) . . . . ?
C6 C16 C17 C18 176.6(4) . . . . ?
C6 C16 C17 C22 -14.0(5) . . . . ?
C6 C1 C2 C7 174.4(6) . . . . ?
C6 C1 C2 C3 0.0 . . . . ?
C6 C5 C4 C3 0.0 . . . . ?
C5 C4 C3 C2 0.0 . . . . ?
C4 C3 C2 C7 -175.0(5) . . . . ?
C4 C3 C2 C1 0.0 . . . . ?
C2 C7 C8 C9 -178.8(6) . . . . ?
C2 C7 C8 C13 3.3(10) . . . . ?
C2 C7 C12 C11 -179.1(6) . . . . ?
C2 C7 C12 C15 -1.2(9) . . . . ?
C2 C1 C6 C16 -175.8(5) . . . . ?
C2 C1 C6 C5 0.0 . . . . ?
C12 C7 C8 C9 7.8(9) . . . . ?
C12 C7 C8 C13 -170.1(6) . . . . ?
C12 C7 C2 C1 -80.2(7) . . . . ?
C12 C7 C2 C3 94.5(6) . . . . ?
C78 C70 C71 C72 2.7(10) . . . . ?
C78 C70 C71 C76 -178.3(6) . . . . ?
C78 C70 C56 C55 -104.3(6) . . . . ?
C78 C70 C56 C57 79.4(6) . . . . ?
C62 C61 C66 C65 6.2(10) . . . . ?
C62 C61 C66 C67 -165.0(6) . . . . ?
C62 C61 C60 C55 -113.9(6) . . . . ?
C62 C61 C60 C59 67.8(7) . . . . ?
C11 C10 C9 C8 2.7(11) . . . . ?
C36 C35 C34 C33 -0.9(10) . . . . ?
C36 C35 C34 C38 178.6(7) . . . . ?
C36 C31 C30 C25 -75.8(11) . . . . ?
C36 C31 C30 C29 101.0(10) . . . . ?
C66 C61 C62 C63 -7.1(10) . . . . ?
C66 C61 C62 C69 169.6(6) . . . . ?
C66 C61 C60 C55 73.8(7) . . . . ?
C66 C61 C60 C59 -104.5(6) . . . . ?
C97 C96 C95 C94 0.0 . . . . ?
C97 C96 C95 C100 173.1(5) . . . . ?
C96 C97 C98 C99 0.0 . . . . ?
C96 C95 C94 C99 0.0 . . . . ?
C96 C95 C94 C80 -178.3(4) . . . . ?
C95 C94 C99 C98 0.0 . . . . ?
C95 C94 C99 C102 172.3(5) . . . . ?
C95 C94 C80 C79 75.8(6) . . . . ?
C95 C94 C80 C81 -93.5(4) . . . . ?
C94 C99 C98 C97 0.0 . . . . ?
C99 C94 C80 C79 -102.5(5) . . . . ?
C99 C94 C80 C81 88.2(4) . . . . ?
C98 C97 C96 C95 0.0 . . . . ?
C65 C64 C63 C62 2.3(11) . . . . ?
C31 C32 C33 C34 -3.6(10) . . . . ?
C31 C30 C29 C28 -175.0(11) . . . . ?
C45 C44 C43 C42 1.9(11) . . . . ?
C45 C44 C43 C48 -179.8(7) . . . . ?
C45 C40 C41 C42 7.8(11) . . . . ?
C45 C40 C41 C47 -168.8(7) . . . . ?
C45 C40 C26 C25 -88.0(11) . . . . ?
C45 C40 C26 C27 97.2(10) . . . . ?
C55 C56 C57 C58 0.0 . . . . ?
C56 C70 C71 C72 172.9(6) . . . . ?
C56 C70 C71 C76 -8.2(9) . . . . ?
C56 C70 C78 C74 -172.3(5) . . . . ?
C56 C70 C78 C77 4.1(9) . . . . ?
C56 C55 C60 C61 -178.2(6) . . . . ?
C56 C55 C60 C59 0.0 . . . . ?
C56 C57 C58 C59 0.0 . . . . ?
C57 C58 C59 C60 0.0 . . . . ?
C58 C59 C60 C61 178.5(5) . . . . ?
C58 C59 C60 C55 0.0 . . . . ?
C60 C61 C62 C63 -179.4(6) . . . . ?
C60 C61 C62 C69 -2.7(10) . . . . ?
C60 C61 C66 C65 178.5(5) . . . . ?
C60 C61 C66 C67 7.3(9) . . . . ?
C60 C55 C56 C70 -176.0(5) . . . . ?
C60 C55 C56 C57 0.0 . . . . ?
C72 C73 C74 C78 -3.8(11) . . . . ?
C9 C10 C11 C12 0.0(11) . . . . ?
C25 C30 C29 C28 2.1(17) . . . . ?
C25 C26 C27 C28 -0.2(17) . . . . ?
C63 C64 C65 C66 -3.4(10) . . . . ?
C33 C32 C31 C36 4.0(9) . . . . ?
C33 C32 C31 C30 173.4(6) . . . . ?
C67 C66 C65 C64 170.6(6) . . . . ?
C79 C84 C83 C82 0.0 . . . . ?
C84 C85 C86 C87 177.5(4) . . . . ?
C84 C85 C86 C93 -14.1(6) . . . . ?
C84 C85 C90 C89 -177.5(4) . . . . ?
C84 C85 C90 C91 14.1(5) . . . . ?
C84 C79 C80 C94 -168.5(6) . . . . ?
C84 C79 C80 C81 0.0 . . . . ?
C84 C83 C82 C81 0.0 . . . . ?
C83 C82 C81 C80 0.0 . . . . ?
C82 C81 C80 C94 170.1(6) . . . . ?
C82 C81 C80 C79 0.0 . . . . ?
C80 C94 C99 C98 178.4(4) . . . . ?
C80 C94 C99 C102 -9.3(5) . . . . ?
C80 C79 C84 C85 175.7(6) . . . . ?
C80 C79 C84 C83 0.0 . . . . ?
C44 C45 C40 C41 -7.5(10) . . . . ?
C44 C45 C40 C26 -179.3(6) . . . . ?
C44 C43 C42 C41 -1.6(12) . . . . ?
C40 C45 C44 C43 2.5(11) . . . . ?
C40 C41 C42 C43 -3.2(12) . . . . ?
C40 C26 C27 C28 175.2(11) . . . . ?
C76 C71 C72 C73 177.3(7) . . . . ?
C77 C78 C74 C73 -173.7(7) . . . . ?
C30 C25 C26 C40 -173.0(9) . . . . ?
C30 C25 C26 C27 1.6(14) . . . . ?
C30 C29 C28 C27 -1(2) . . . . ?
C41 C40 C26 C25 99.9(10) . . . . ?
C41 C40 C26 C27 -74.9(11) . . . . ?
C101 C97 C96 C95 177.6(5) . . . . ?
C101 C97 C98 C99 -177.5(5) . . . . ?
C69 C62 C63 C64 -174.0(7) . . . . ?
C39 C32 C31 C36 -174.3(6) . . . . ?
C39 C32 C31 C30 -4.9(10) . . . . ?
C39 C32 C33 C34 174.8(7) . . . . ?
C46 C45 C44 C43 -171.4(7) . . . . ?
C46 C45 C40 C41 166.3(7) . . . . ?
C46 C45 C40 C26 -5.5(10) . . . . ?
C38 C34 C33 C32 -177.5(7) . . . . ?
C37 C36 C31 C32 175.1(6) . . . . ?
C37 C36 C31 C30 5.9(10) . . . . ?
C13 C8 C9 C10 171.3(7) . . . . ?
C15 C12 C11 C10 -176.5(7) . . . . ?
C26 C25 C30 C31 174.2(8) . . . . ?
C26 C25 C30 C29 -2.5(14) . . . . ?
C26 C40 C41 C42 179.7(7) . . . . ?
C26 C40 C41 C47 3.1(11) . . . . ?
C26 C27 C28 C29 0(2) . . . . ?
C102 C99 C98 C97 -172.7(5) . . . . ?
C48 C43 C42 C41 -179.9(8) . . . . ?
C75 C73 C74 C78 177.6(7) . . . . ?
C14 C10 C11 C12 -179.5(7) . . . . ?
C14 C10 C9 C8 -177.7(7) . . . . ?
C68 C64 C65 C66 176.7(7) . . . . ?
C68 C64 C63 C62 -177.8(7) . . . . ?
C24 C21 C20 C19 167.4(5) . . . . ?
C100 C95 C94 C99 -173.0(6) . . . . ?
C100 C95 C94 C80 8.7(6) . . . . ?
C47 C41 C42 C43 173.6(8) . . . . ?
C23 C19 C18 C17 -172.8(5) . . . . ?
C93 C86 C87 C88 -168.7(6) . . . . ?
C92 C88 C89 C90 169.6(6) . . . . ?

loop_
_smtbx_masks_void_nr
_smtbx_masks_void_average_x
_smtbx_masks_void_average_y
_smtbx_masks_void_average_z
_smtbx_masks_void_volume
_smtbx_masks_void_count_electrons
_smtbx_masks_void_content
1 0.113 0.000 0.000 556.0 83.5 ?
2 0.500 0.500 0.500 498.6 90.1 ?
3 0.370 0.436 0.785 8.5 0.0 ?
4 0.500 0.000 0.500 30.2 0.0 ?
5 0.630 0.564 0.215 8.5 0.0 ?
